data_4101801
loop_
_publ_author_name
'Yoshihiro Yamauchi'
'Michito Yoshizawa'
'Munetaka Akita'
'Makoto Fujita'

_publ_contact_author 'Makoto Fujita'
_publ_contact_author_email mfujita@appchem.t.u-tokyo.ac.jp
_publ_section_title
;
 Engineering Double to Quintuple Stacks of a Polarized Aromatic in
 Confined Cavities
;
_journal_name_full 'Journal of the American Chemical Society'
_journal_page_first 960
_journal_page_last 966
_journal_paper_doi 10.1021/ja904063r
_journal_volume 132
_journal_year 2010
_chemical_formula_sum 'C122.5 H120 N35.5 O45 Pd6'
_chemical_formula_weight 3434.92
_space_group_IT_number 14
_symmetry_cell_setting monoclinic
_symmetry_space_group_name_Hall '-P 2ybc'
_symmetry_space_group_name_H-M 'P 1 21/c 1'
_atom_sites_solution_hydrogens geom
_atom_sites_solution_primary direct
_atom_sites_solution_secondary difmap
_audit_creation_method SHELXL-97
_cell_angle_alpha 90.00
_cell_angle_beta 100.48(4)
_cell_angle_gamma 90.00
_cell_formula_units_Z 4
_cell_length_a 19.336(20)
_cell_length_b 37.32(3)
_cell_length_c 27.17(3)
_cell_measurement_temperature 90(2)
_cell_volume 19279(3)
_computing_cell_refinement 'Bruker SMART'
_computing_data_collection 'Bruker SMART'
_computing_data_reduction 'Bruker SAINT'
_computing_molecular_graphics 'Bruker SHELXTL'
_computing_publication_material 'Bruker SHELXTL'
_computing_structure_refinement 'SHELXL-97 (Sheldrick, 1997)'
_computing_structure_solution 'SHELXS-97 (Sheldrick, 1990)'
_diffrn_ambient_temperature 90(2)
_diffrn_detector_area_resol_mean 8.366
_diffrn_measured_fraction_theta_full 0.995
_diffrn_measured_fraction_theta_max 0.995
_diffrn_measurement_device_type 'CCD area detector'
_diffrn_measurement_method 'phi and omega scans'
_diffrn_radiation_monochromator graphite
_diffrn_radiation_source 'fine-focus sealed tube'
_diffrn_radiation_type MoK\a
_diffrn_radiation_wavelength 0.71073
_diffrn_reflns_av_R_equivalents 0.2351
_diffrn_reflns_av_sigmaI/netI 0.4240
_diffrn_reflns_limit_h_max 25
_diffrn_reflns_limit_h_min -16
_diffrn_reflns_limit_k_max 49
_diffrn_reflns_limit_k_min -49
_diffrn_reflns_limit_l_max 35
_diffrn_reflns_limit_l_min -36
_diffrn_reflns_number 145498
_diffrn_reflns_theta_full 28.34
_diffrn_reflns_theta_max 28.34
_diffrn_reflns_theta_min 1.53
_exptl_absorpt_coefficient_mu 0.618
_exptl_absorpt_correction_type none
_exptl_absorpt_process_details SADABS
_exptl_crystal_colour orange
_exptl_crystal_density_diffrn 1.188
_exptl_crystal_density_method 'not measured'
_exptl_crystal_description plate
_exptl_crystal_F_000 6958
_exptl_crystal_size_max 0.15
_exptl_crystal_size_mid 0.12
_exptl_crystal_size_min 0.05
_refine_diff_density_max 3.317
_refine_diff_density_min -2.340
_refine_diff_density_rms 0.167
_refine_ls_extinction_method none
_refine_ls_goodness_of_fit_ref 1.066
_refine_ls_hydrogen_treatment mixed
_refine_ls_matrix_type full
_refine_ls_number_parameters 1515
_refine_ls_number_reflns 47851
_refine_ls_number_restraints 526
_refine_ls_restrained_S_all 1.063
_refine_ls_R_factor_all 0.4192
_refine_ls_R_factor_gt 0.1887
_refine_ls_shift/su_max 0.003
_refine_ls_shift/su_mean 0.000
_refine_ls_structure_factor_coef Fsqd
_refine_ls_weighting_details 'calc w=1/[\s^2^(Fo^2^)+(0.2000P)^2^+0.0000P] where P=(Fo^2^+2Fc^2^)/3'
_refine_ls_weighting_scheme calc
_refine_ls_wR_factor_gt 0.4415
_refine_ls_wR_factor_ref 0.5792
_reflns_number_gt 10821
_reflns_number_total 47851
_reflns_threshold_expression >2sigma(I)
_cod_data_source_file ja904063r_si_002.cif
_cod_data_source_block yamau16p21c
_cod_original_cell_volume 19278(32)
_cod_original_formula_sum 'C122.50 H120 N35.50 O45 Pd6'
_cod_database_code 4101801

loop_
_symmetry_equiv_pos_as_xyz
'x, y, z'
'-x, y+1/2, -z+1/2'
'-x, -y, -z'
'x, -y-1/2, z-1/2'

loop_
_atom_site_label
_atom_site_type_symbol
_atom_site_fract_x
_atom_site_fract_y
_atom_site_fract_z
_atom_site_U_iso_or_equiv
_atom_site_adp_type
_atom_site_occupancy
_atom_site_symmetry_multiplicity
_atom_site_calc_flag
_atom_site_refinement_flags
_atom_site_disorder_assembly
_atom_site_disorder_group
Pd1 Pd 1.14561(9) 0.19750(5) 1.03338(7) 0.1066(6) Uani 1 1 d . . .
Pd2 Pd 0.47782(14) 0.10245(7) 0.92425(8) 0.1799(14) Uani 1 1 d . . .
Pd3 Pd 0.66278(9) 0.44268(3) 0.94698(6) 0.0908(5) Uani 1 1 d . . .
Pd4 Pd 1.08640(8) 0.11634(4) 0.63601(7) 0.0950(6) Uani 1 1 d . . .
Pd5 Pd 0.40792(8) 0.17072(4) 0.52110(6) 0.0841(5) Uani 1 1 d . . .
Pd6 Pd 0.85241(13) 0.44462(5) 0.58627(7) 0.1279(8) Uani 1 1 d . . .
N1 N 1.1512(9) 0.2174(5) 1.1015(6) 0.119(6) Uani 1 1 d U . .
H1C H 1.1519 0.2420 1.1001 0.143 Uiso 1 1 calc R . .
H1D H 1.1119 0.2106 1.1139 0.143 Uiso 1 1 calc R . .
N2 N 1.2477(9) 0.1880(5) 1.0594(7) 0.121(5) Uani 1 1 d U . .
H2C H 1.2550 0.1639 1.0645 0.145 Uiso 1 1 calc R . .
H2D H 1.2741 0.1956 1.0365 0.145 Uiso 1 1 calc R . .
C1 C 1.2155(12) 0.2045(8) 1.1359(10) 0.144(7) Uani 1 1 d U . .
H1A H 1.2261 0.2197 1.1662 0.173 Uiso 1 1 calc R . .
H1B H 1.2098 0.1794 1.1461 0.173 Uiso 1 1 calc R . .
C2 C 1.2691(12) 0.2074(6) 1.1067(9) 0.121(6) Uani 1 1 d U . .
H2A H 1.3135 0.1972 1.1254 0.145 Uiso 1 1 calc R . .
H2B H 1.2774 0.2329 1.0999 0.145 Uiso 1 1 calc R . .
N3 N 0.5078(19) 0.0832(10) 0.9968(8) 0.32(2) Uani 1 1 d U . .
H3C H 0.5487 0.0701 0.9995 0.387 Uiso 1 1 calc R . .
H3D H 0.5153 0.1019 1.0192 0.387 Uiso 1 1 calc R . .
N4 N 0.4087(11) 0.0603(6) 0.9190(7) 0.166(9) Uani 1 1 d U . .
H4C H 0.3676 0.0678 0.9281 0.200 Uiso 1 1 calc R . .
H4D H 0.3983 0.0526 0.8863 0.200 Uiso 1 1 calc R . .
C3 C 0.452(2) 0.0608(12) 1.0070(10) 0.288(19) Uani 1 1 d U . .
H3A H 0.4078 0.0748 1.0061 0.345 Uiso 1 1 calc R . .
H3B H 0.4642 0.0491 1.0401 0.345 Uiso 1 1 calc R . .
C4 C 0.4412(14) 0.0270(8) 0.9548(9) 0.169(9) Uani 1 1 d U . .
H4A H 0.4860 0.0174 0.9476 0.203 Uiso 1 1 calc R . .
H4B H 0.4072 0.0076 0.9576 0.203 Uiso 1 1 calc R . .
N5 N 0.6196(9) 0.4393(4) 1.0114(6) 0.098(5) Uani 1 1 d U . .
H5C H 0.5756 0.4292 1.0042 0.118 Uiso 1 1 calc R . .
H5D H 0.6475 0.4252 1.0349 0.118 Uiso 1 1 calc R . .
N6 N 0.6366(8) 0.4952(3) 0.9497(5) 0.088(4) Uani 1 1 d U . .
H6C H 0.6768 0.5086 0.9588 0.105 Uiso 1 1 calc R . .
H6D H 0.6147 0.5026 0.9184 0.105 Uiso 1 1 calc R . .
C5 C 0.6153(11) 0.4742(4) 1.0302(7) 0.095(5) Uani 1 1 d U . .
H5A H 0.6621 0.4818 1.0483 0.114 Uiso 1 1 calc R . .
H5B H 0.5822 0.4745 1.0540 0.114 Uiso 1 1 calc R . .
C6 C 0.5892(11) 0.5013(5) 0.9860(8) 0.103(5) Uani 1 1 d U . .
H6A H 0.5397 0.4963 0.9704 0.123 Uiso 1 1 calc R . .
H6B H 0.5927 0.5263 0.9982 0.123 Uiso 1 1 calc R . .
N7 N 1.0773(9) 0.1060(5) 0.5621(7) 0.116(5) Uani 1 1 d U . .
H7C H 1.0308 0.1020 0.5487 0.139 Uiso 1 1 calc R . .
H7D H 1.0917 0.1258 0.5465 0.139 Uiso 1 1 calc R . .
N8 N 1.1629(8) 0.0787(4) 0.6422(6) 0.093(4) Uani 1 1 d U . .
H8C H 1.1996 0.0850 0.6672 0.111 Uiso 1 1 calc R . .
H8D H 1.1456 0.0570 0.6504 0.111 Uiso 1 1 calc R . .
C7 C 1.1164(13) 0.0767(6) 0.5522(9) 0.131(7) Uani 1 1 d U . .
H7A H 1.1296 0.0791 0.5188 0.157 Uiso 1 1 calc R . .
H7B H 1.0889 0.0544 0.5529 0.157 Uiso 1 1 calc R . .
C8 C 1.1869(14) 0.0758(6) 0.5960(9) 0.130(7) Uani 1 1 d U . .
H8A H 1.2130 0.0531 0.5946 0.156 Uiso 1 1 calc R . .
H8B H 1.2185 0.0961 0.5919 0.156 Uiso 1 1 calc R . .
N9 N 0.3957(8) 0.1860(5) 0.4491(6) 0.109(5) Uani 1 1 d U . .
H9C H 0.3952 0.2107 0.4472 0.131 Uiso 1 1 calc R . .
H9D H 0.4328 0.1778 0.4354 0.131 Uiso 1 1 calc R . .
N10 N 0.3091(8) 0.1538(4) 0.5005(6) 0.095(4) Uani 1 1 d U . .
H10H H 0.3085 0.1293 0.4968 0.114 Uiso 1 1 calc R . .
H10I H 0.2836 0.1595 0.5249 0.114 Uiso 1 1 calc R . .
C9 C 0.3284(12) 0.1714(8) 0.4203(9) 0.141(8) Uani 1 1 d U . .
H9A H 0.3113 0.1868 0.3909 0.169 Uiso 1 1 calc R . .
H9B H 0.3360 0.1470 0.4082 0.169 Uiso 1 1 calc R . .
C10 C 0.2771(11) 0.1706(8) 0.4534(8) 0.135(7) Uani 1 1 d U . .
H10F H 0.2351 0.1568 0.4376 0.162 Uiso 1 1 calc R . .
H10G H 0.2620 0.1952 0.4596 0.162 Uiso 1 1 calc R . .
N11 N 0.9022(18) 0.4362(7) 0.5246(10) 0.232(12) Uani 1 1 d U . .
H11C H 0.9456 0.4256 0.5340 0.279 Uiso 1 1 calc R . .
H11D H 0.8751 0.4224 0.5004 0.279 Uiso 1 1 calc R . .
N12 N 0.8838(12) 0.4961(4) 0.5827(7) 0.141(7) Uani 1 1 d U . .
H12F H 0.8460 0.5112 0.5819 0.170 Uiso 1 1 calc R . .
H12G H 0.9168 0.5015 0.6106 0.170 Uiso 1 1 calc R . .
C11 C 0.909(2) 0.4764(8) 0.5062(11) 0.211(11) Uani 1 1 d U . .
H11E H 0.9495 0.4772 0.4888 0.253 Uiso 1 1 calc R . .
H11F H 0.8664 0.4814 0.4807 0.253 Uiso 1 1 calc R . .
C12 C 0.915(2) 0.5012(9) 0.5356(13) 0.226(11) Uani 1 1 d U . .
H12H H 0.8936 0.5227 0.5178 0.271 Uiso 1 1 calc R . .
H12I H 0.9662 0.5062 0.5460 0.271 Uiso 1 1 calc R . .
N1A N 1.0411(8) 0.2097(4) 1.0132(6) 0.094(5) Uani 1 1 d . . .
N2A N 0.5454(9) 0.1453(5) 0.9336(6) 0.104(6) Uani 1 1 d . . .
N3A N 0.6906(7) 0.2553(3) 0.9487(4) 0.065(3) Uani 1 1 d . . .
N4A N 0.6865(11) 0.3893(4) 0.9466(7) 0.098(5) Uani 1 1 d . . .
N5A N 0.8106(7) 0.2717(3) 0.9707(4) 0.059(3) Uani 1 1 d . . .
N6A N 0.7788(7) 0.2102(3) 0.9662(4) 0.058(3) Uani 1 1 d . . .
C1A C 1.0197(13) 0.2432(5) 1.0135(8) 0.109(7) Uani 1 1 d . . .
H1AA H 1.0534 0.2614 1.0242 0.131 Uiso 1 1 calc R . .
C2A C 0.9512(10) 0.2526(5) 0.9990(8) 0.097(6) Uani 1 1 d . . .
H2AA H 0.9384 0.2772 0.9975 0.116 Uiso 1 1 calc R . .
C3A C 0.9004(10) 0.2270(5) 0.9866(6) 0.075(5) Uani 1 1 d . . .
C4A C 0.9232(10) 0.1914(4) 0.9872(7) 0.081(5) Uani 1 1 d . . .
H4AA H 0.8906 0.1724 0.9780 0.097 Uiso 1 1 calc R . .
C5A C 0.9929(10) 0.1844(5) 1.0013(7) 0.094(6) Uani 1 1 d . . .
H5AA H 1.0079 0.1601 1.0028 0.113 Uiso 1 1 calc R . .
C6A C 0.6155(14) 0.1336(5) 0.9478(8) 0.114(8) Uani 1 1 d . . .
H6AA H 0.6263 0.1088 0.9514 0.137 Uiso 1 1 calc R . .
C7A C 0.6681(11) 0.1589(4) 0.9562(6) 0.091(6) Uani 1 1 d . . .
H7AA H 0.7152 0.1518 0.9687 0.110 Uiso 1 1 calc R . .
C8A C 0.6527(11) 0.1936(4) 0.9468(6) 0.076(5) Uani 1 1 d . . .
C9A C 0.5848(10) 0.2029(4) 0.9322(6) 0.078(5) Uani 1 1 d . . .
H9AA H 0.5718 0.2274 0.9280 0.093 Uiso 1 1 calc R . .
C10A C 0.5367(12) 0.1778(7) 0.9238(8) 0.113(8) Uani 1 1 d . . .
H10A H 0.4907 0.1851 0.9087 0.135 Uiso 1 1 calc R . .
C11A C 0.6399(11) 0.3644(4) 0.9382(7) 0.086(6) Uani 1 1 d . . .
H11A H 0.5919 0.3714 0.9302 0.104 Uiso 1 1 calc R . .
C12A C 0.6543(9) 0.3295(5) 0.9398(7) 0.081(5) Uani 1 1 d . . .
H12A H 0.6173 0.3126 0.9310 0.097 Uiso 1 1 calc R . .
C13A C 0.7232(9) 0.3174(4) 0.9543(6) 0.067(4) Uani 1 1 d . . .
C14A C 0.7781(12) 0.3454(5) 0.9659(8) 0.103(6) Uani 1 1 d . . .
H14A H 0.8265 0.3396 0.9762 0.123 Uiso 1 1 calc R . .
C15A C 0.7553(15) 0.3792(5) 0.9607(8) 0.110(8) Uani 1 1 d . . .
H15A H 0.7895 0.3977 0.9674 0.132 Uiso 1 1 calc R . .
C16A C 0.8262(9) 0.2360(4) 0.9732(5) 0.062(4) Uani 1 1 d . . .
C17A C 0.7131(8) 0.2209(4) 0.9533(5) 0.055(4) Uani 1 1 d . . .
C18A C 0.7451(10) 0.2783(4) 0.9583(6) 0.061(4) Uani 1 1 d . . .
N1B N 1.0044(8) 0.1518(5) 0.6259(7) 0.112(6) Uani 1 1 d . . .
N2B N 0.5069(7) 0.1903(3) 0.5344(6) 0.076(4) Uani 1 1 d . . .
N3B N 0.8366(12) 0.3889(5) 0.5889(6) 0.101(6) Uani 1 1 d . . .
N4B N 0.7218(8) 0.2678(3) 0.5741(4) 0.069(3) Uani 1 1 d . . .
N5B N 0.8442(8) 0.2590(4) 0.5977(5) 0.074(4) Uani 1 1 d . . .
N6B N 0.7654(8) 0.2085(4) 0.5833(5) 0.071(4) Uani 1 1 d . . .
C1B C 1.0069(13) 0.1900(6) 0.6318(7) 0.103(7) Uani 1 1 d . . .
H1BA H 1.0527 0.1997 0.6417 0.124 Uiso 1 1 calc R . .
C2B C 0.9594(10) 0.2120(5) 0.6261(9) 0.098(7) Uani 1 1 d . . .
H2BA H 0.9669 0.2366 0.6344 0.117 Uiso 1 1 calc R . .
C3B C 0.8927(9) 0.1979(5) 0.6064(6) 0.074(5) Uani 1 1 d . . .
C4B C 0.8840(10) 0.1620(5) 0.5959(7) 0.088(5) Uani 1 1 d . . .
H4BA H 0.8402 0.1528 0.5792 0.105 Uiso 1 1 calc R . .
C5B C 0.9404(10) 0.1401(6) 0.6103(8) 0.105(7) Uani 1 1 d . . .
H5BA H 0.9328 0.1150 0.6089 0.126 Uiso 1 1 calc R . .
C6B C 0.5632(9) 0.1695(5) 0.5500(7) 0.078(5) Uani 1 1 d . . .
H6BA H 0.5552 0.1445 0.5525 0.094 Uiso 1 1 calc R . .
C7B C 0.6320(10) 0.1814(4) 0.5627(6) 0.075(5) Uani 1 1 d . . .
H7BA H 0.6696 0.1651 0.5729 0.090 Uiso 1 1 calc R . .
C8B C 0.6437(9) 0.2176(4) 0.5601(6) 0.066(4) Uani 1 1 d . . .
C9B C 0.5851(10) 0.2405(5) 0.5440(7) 0.089(6) Uani 1 1 d . . .
H9BA H 0.5916 0.2657 0.5419 0.107 Uiso 1 1 calc R . .
C10B C 0.5194(11) 0.2260(4) 0.5315(8) 0.097(6) Uani 1 1 d . . .
H10B H 0.4809 0.2415 0.5203 0.116 Uiso 1 1 calc R . .
C11B C 0.7662(16) 0.3794(5) 0.5791(7) 0.106(8) Uani 1 1 d . . .
H11B H 0.7296 0.3966 0.5716 0.128 Uiso 1 1 calc R . .
C12B C 0.7523(11) 0.3412(6) 0.5809(6) 0.090(6) Uani 1 1 d . . .
H12B H 0.7051 0.3331 0.5773 0.108 Uiso 1 1 calc R . .
C13B C 0.8037(10) 0.3176(4) 0.5876(6) 0.071(5) Uani 1 1 d . . .
C14B C 0.8688(10) 0.3327(6) 0.5943(8) 0.099(6) Uani 1 1 d . . .
H14B H 0.9084 0.3172 0.6012 0.119 Uiso 1 1 calc R . .
C15B C 0.8805(14) 0.3669(6) 0.5920(10) 0.127(10) Uani 1 1 d . . .
H15B H 0.9276 0.3746 0.5929 0.152 Uiso 1 1 calc R . .
N1C N 1.1497(8) 0.1800(5) 0.9634(6) 0.088(5) Uani 1 1 d . . .
N2C N 1.1063(7) 0.1270(3) 0.7118(6) 0.077(4) Uani 1 1 d . . .
C1C C 1.1340(10) 0.1169(5) 0.9946(7) 0.102(6) Uani 1 1 d . . .
H1CA H 1.1250 0.0929 0.9802 0.152 Uiso 1 1 calc R . .
H1CB H 1.0961 0.1234 1.0124 0.152 Uiso 1 1 calc R . .
H1CC H 1.1790 0.1169 1.0180 0.152 Uiso 1 1 calc R . .
C2C C 1.1369(10) 0.1446(7) 0.9515(11) 0.114(8) Uani 1 1 d . . .
C3C C 1.1353(10) 0.1318(5) 0.9002(9) 0.090(6) Uani 1 1 d . . .
H3CA H 1.1316 0.1069 0.8931 0.108 Uiso 1 1 calc R . .
C4C C 1.1392(9) 0.1549(5) 0.8640(9) 0.082(5) Uani 1 1 d . . .
C5C C 1.1523(9) 0.1914(5) 0.8779(10) 0.097(6) Uani 1 1 d . . .
H5CA H 1.1582 0.2084 0.8530 0.116 Uiso 1 1 calc R . .
C6C C 1.1568(11) 0.2031(6) 0.9295(11) 0.104(7) Uani 1 1 d . . .
C7C C 1.1670(12) 0.2381(6) 0.9404(8) 0.117(8) Uani 1 1 d . . .
H7CA H 1.1747 0.2510 0.9104 0.176 Uiso 1 1 calc R . .
H7CB H 1.2082 0.2409 0.9670 0.176 Uiso 1 1 calc R . .
H7CC H 1.1254 0.2478 0.9516 0.176 Uiso 1 1 calc R . .
C8C C 1.2054(9) 0.1650(6) 0.6955(8) 0.111(7) Uani 1 1 d . . .
H8CA H 1.2415 0.1804 0.7148 0.166 Uiso 1 1 calc R . .
H8CB H 1.1760 0.1792 0.6694 0.166 Uiso 1 1 calc R . .
H8CC H 1.2280 0.1456 0.6799 0.166 Uiso 1 1 calc R . .
C9C C 1.1589(9) 0.1487(5) 0.7308(9) 0.087(5) Uani 1 1 d . . .
C10C C 1.1683(9) 0.1592(5) 0.7799(8) 0.082(5) Uani 1 1 d . . .
H10C H 1.2024 0.1770 0.7920 0.098 Uiso 1 1 calc R . .
C11C C 1.1299(10) 0.1447(5) 0.8106(9) 0.085(5) Uani 1 1 d . . .
C12C C 1.0784(8) 0.1192(4) 0.7897(8) 0.078(5) Uani 1 1 d . . .
H12C H 1.0506 0.1079 0.8106 0.094 Uiso 1 1 calc R . .
C13C C 1.0680(10) 0.1107(5) 0.7397(9) 0.085(5) Uani 1 1 d . . .
C14C C 1.0102(11) 0.0868(5) 0.7161(9) 0.120(8) Uani 1 1 d . . .
H14C H 0.9865 0.0767 0.7419 0.180 Uiso 1 1 calc R . .
H14D H 1.0295 0.0673 0.6985 0.180 Uiso 1 1 calc R . .
H14E H 0.9764 0.1006 0.6921 0.180 Uiso 1 1 calc R . .
C16C C 0.8322(12) 0.2224(5) 0.5958(6) 0.085(5) Uani 1 1 d . . .
C17C C 0.7125(9) 0.2320(4) 0.5742(5) 0.059(4) Uani 1 1 d . . .
C18C C 0.7887(10) 0.2786(4) 0.5872(6) 0.063(4) Uani 1 1 d . . .
N1D N 0.4608(12) 0.1094(5) 0.8474(7) 0.104(6) Uani 1 1 d . . .
N2D N 0.4163(7) 0.1556(3) 0.5944(5) 0.077(4) Uani 1 1 d . . .
C1D C 0.3529(12) 0.1477(8) 0.8641(8) 0.138(10) Uani 1 1 d . . .
H1DA H 0.3195 0.1651 0.8463 0.207 Uiso 1 1 calc R . .
H1DB H 0.3805 0.1589 0.8939 0.207 Uiso 1 1 calc R . .
H1DC H 0.3270 0.1272 0.8741 0.207 Uiso 1 1 calc R . .
C2D C 0.4016(14) 0.1350(8) 0.8300(12) 0.138(10) Uani 1 1 d . . .
C3D C 0.3937(10) 0.1435(5) 0.7772(7) 0.084(5) Uani 1 1 d . . .
H3DA H 0.3565 0.1589 0.7625 0.101 Uiso 1 1 calc R . .
C4D C 0.4355(10) 0.1307(5) 0.7495(7) 0.081(5) Uani 1 1 d . . .
C5D C 0.4903(10) 0.1025(5) 0.7709(9) 0.091(6) Uani 1 1 d . . .
H5DA H 0.5140 0.0894 0.7490 0.109 Uiso 1 1 calc R . .
C6D C 0.5040(15) 0.0967(6) 0.8168(11) 0.107(8) Uani 1 1 d . . .
C7D C 0.5514(12) 0.0732(5) 0.8462(9) 0.124(9) Uani 1 1 d . . .
H7DA H 0.5826 0.0625 0.8255 0.185 Uiso 1 1 calc R . .
H7DB H 0.5251 0.0542 0.8595 0.185 Uiso 1 1 calc R . .
H7DC H 0.5795 0.0865 0.8739 0.185 Uiso 1 1 calc R . .
C8D C 0.4425(12) 0.0928(5) 0.5717(8) 0.105(7) Uani 1 1 d . . .
H8DA H 0.4522 0.0695 0.5882 0.158 Uiso 1 1 calc R . .
H8DB H 0.4825 0.0998 0.5562 0.158 Uiso 1 1 calc R . .
H8DC H 0.4001 0.0911 0.5459 0.158 Uiso 1 1 calc R . .
C9D C 0.4312(11) 0.1215(5) 0.6112(9) 0.092(6) Uani 1 1 d . . .
C10D C 0.4394(10) 0.1121(5) 0.6589(8) 0.088(6) Uani 1 1 d . . .
H10D H 0.4543 0.0885 0.6689 0.106 Uiso 1 1 calc R . .
C11D C 0.4256(10) 0.1373(5) 0.6953(8) 0.093(6) Uani 1 1 d . . .
C12D C 0.4065(8) 0.1731(4) 0.6788(7) 0.072(5) Uani 1 1 d . . .
H12D H 0.3968 0.1911 0.7014 0.086 Uiso 1 1 calc R . .
C13D C 0.4030(9) 0.1798(5) 0.6295(9) 0.089(6) Uani 1 1 d . . .
C14D C 0.3898(11) 0.2200(5) 0.6094(8) 0.103(6) Uani 1 1 d . . .
H14F H 0.3791 0.2353 0.6364 0.154 Uiso 1 1 calc R . .
H14G H 0.3502 0.2203 0.5812 0.154 Uiso 1 1 calc R . .
H14H H 0.4321 0.2289 0.5983 0.154 Uiso 1 1 calc R . .
N1E N 0.6974(8) 0.4501(3) 0.8811(6) 0.075(4) Uani 1 1 d . . .
N2E N 0.8188(10) 0.4514(4) 0.6536(6) 0.086(4) Uani 1 1 d . . .
C1E C 0.8103(10) 0.4718(5) 0.9284(7) 0.085(5) Uani 1 1 d . . .
H1EA H 0.8564 0.4786 0.9212 0.127 Uiso 1 1 calc R . .
H1EB H 0.8159 0.4518 0.9521 0.127 Uiso 1 1 calc R . .
H1EC H 0.7896 0.4923 0.9430 0.127 Uiso 1 1 calc R . .
C2E C 0.7638(13) 0.4610(4) 0.8815(8) 0.090(6) Uani 1 1 d . . .
C3E C 0.7901(11) 0.4635(4) 0.8357(9) 0.085(5) Uani 1 1 d . . .
H3EA H 0.8372 0.4709 0.8362 0.102 Uiso 1 1 calc R . .
C4E C 0.7473(11) 0.4552(4) 0.7908(8) 0.072(5) Uani 1 1 d . . .
C5E C 0.6779(11) 0.4453(4) 0.7951(7) 0.075(5) Uani 1 1 d . . .
H5EA H 0.6454 0.4411 0.7649 0.090 Uiso 1 1 calc R . .
C6E C 0.6547(11) 0.4414(4) 0.8382(8) 0.076(5) Uani 1 1 d . . .
C7E C 0.5823(10) 0.4297(4) 0.8395(9) 0.101(7) Uani 1 1 d . . .
H7EA H 0.5581 0.4241 0.8054 0.152 Uiso 1 1 calc R . .
H7EB H 0.5571 0.4489 0.8534 0.152 Uiso 1 1 calc R . .
H7EC H 0.5835 0.4083 0.8605 0.152 Uiso 1 1 calc R . .
C8E C 0.7096(11) 0.4762(5) 0.6057(7) 0.094(6) Uani 1 1 d . . .
H8EA H 0.7358 0.4727 0.5784 0.140 Uiso 1 1 calc R . .
H8EB H 0.6980 0.5016 0.6080 0.140 Uiso 1 1 calc R . .
H8EC H 0.6661 0.4621 0.5990 0.140 Uiso 1 1 calc R . .
C9E C 0.7549(10) 0.4639(4) 0.6554(8) 0.078(5) Uani 1 1 d . . .
C10E C 0.7304(10) 0.4666(4) 0.6998(8) 0.072(5) Uani 1 1 d . . .
H10E H 0.6848 0.4761 0.7000 0.087 Uiso 1 1 calc R . .
C11E C 0.7721(10) 0.4556(4) 0.7442(8) 0.076(5) Uani 1 1 d . . .
C12E C 0.8419(10) 0.4458(4) 0.7412(6) 0.078(5) Uani 1 1 d . . .
H12E H 0.8742 0.4414 0.7714 0.093 Uiso 1 1 calc R . .
C13E C 0.8645(11) 0.4423(4) 0.6974(7) 0.077(5) Uani 1 1 d . . .
C14E C 0.9337(9) 0.4306(5) 0.6902(8) 0.101(6) Uani 1 1 d . . .
H14I H 0.9626 0.4247 0.7227 0.152 Uiso 1 1 calc R . .
H14J H 0.9564 0.4498 0.6744 0.152 Uiso 1 1 calc R . .
H14K H 0.9289 0.4093 0.6687 0.152 Uiso 1 1 calc R . .
O1R O 0.6925(11) 0.3658(3) 0.6859(5) 0.23(3) Uiso 0.295(14) 1 d PGU A 1
O2R O 0.5728(9) 0.3259(5) 0.6663(5) 0.23(3) Uiso 0.295(14) 1 d PGU A 1
C1R C 0.7032(7) 0.2552(3) 0.6951(3) 0.147(13) Uiso 0.295(14) 1 d PGU A 1
C2R C 0.6361(7) 0.2709(4) 0.6799(3) 0.165(15) Uiso 0.295(14) 1 d PGU A 1
C3R C 0.7085(7) 0.2173(3) 0.6970(3) 0.144(13) Uiso 0.295(14) 1 d PGU A 1
C4R C 0.7662(7) 0.2766(3) 0.7089(3) 0.146(13) Uiso 0.295(14) 1 d PGU A 1
C5R C 0.7632(8) 0.3145(3) 0.7076(3) 0.163(13) Uiso 0.295(14) 1 d PGU A 1
C6R C 0.8314(6) 0.2594(4) 0.7236(3) 0.162(12) Uiso 0.295(14) 1 d PGU A 1
C7R C 0.6291(8) 0.3106(4) 0.6776(4) 0.177(16) Uiso 0.295(14) 1 d PGU A 1
C8R C 0.6964(9) 0.3331(3) 0.6908(4) 0.187(16) Uiso 0.295(14) 1 d PGU A 1
C9R C 0.5769(7) 0.2500(5) 0.6664(4) 0.175(18) Uiso 0.295(14) 1 d PGU A 1
C10R C 0.5825(8) 0.2126(5) 0.6682(5) 0.140(17) Uiso 0.295(14) 1 d PGU A 1
C11R C 0.6466(8) 0.1965(4) 0.6835(4) 0.153(16) Uiso 0.295(14) 1 d PGU A 1
C12R C 0.8238(9) 0.3343(4) 0.7217(4) 0.165(16) Uiso 0.295(14) 1 d PGU A 1
C13R C 0.8887(8) 0.3173(4) 0.7366(5) 0.174(17) Uiso 0.295(14) 1 d PGU A 1
C14R C 0.8928(7) 0.2806(4) 0.7371(4) 0.185(16) Uiso 0.295(14) 1 d PGU A 1
C15R C 0.7762(8) 0.2013(3) 0.7116(3) 0.142(14) Uiso 0.295(14) 1 d PGU A 1
C16R C 0.8353(7) 0.2212(4) 0.7239(4) 0.157(14) Uiso 0.295(14) 1 d PGU A 1
O1S O 0.6306(9) 0.1721(4) 0.6854(5) 0.17(2) Uiso 0.267(15) 1 d PGU B 2
O2S O 0.7723(10) 0.1679(3) 0.7170(4) 0.21(3) Uiso 0.267(15) 1 d PGU B 2
C1S C 0.7511(7) 0.2644(3) 0.7047(3) 0.142(14) Uiso 0.267(15) 1 d PGU B 2
C2S C 0.7864(7) 0.2312(3) 0.7134(3) 0.138(14) Uiso 0.267(15) 1 d PGU B 2
C3S C 0.7914(7) 0.2964(3) 0.7095(3) 0.148(13) Uiso 0.267(15) 1 d PGU B 2
C4S C 0.6752(7) 0.2666(3) 0.6914(3) 0.153(14) Uiso 0.267(15) 1 d PGU B 2
C5S C 0.6329(7) 0.2354(4) 0.6863(4) 0.160(14) Uiso 0.267(15) 1 d PGU B 2
C6S C 0.6431(8) 0.3005(4) 0.6831(4) 0.175(15) Uiso 0.267(15) 1 d PGU B 2
C7S C 0.7454(8) 0.1973(3) 0.7086(3) 0.149(15) Uiso 0.267(15) 1 d PGU B 2
C8S C 0.6651(8) 0.1998(4) 0.6929(4) 0.164(15) Uiso 0.267(15) 1 d PGU B 2
C9S C 0.8588(7) 0.2297(4) 0.7255(4) 0.164(16) Uiso 0.267(15) 1 d PGU B 2
C10S C 0.8983(7) 0.2612(5) 0.7301(4) 0.173(17) Uiso 0.267(15) 1 d PGU B 2
C11S C 0.8656(7) 0.2939(4) 0.7227(4) 0.173(15) Uiso 0.267(15) 1 d PGU B 2
C12S C 0.5607(7) 0.2383(5) 0.6743(5) 0.171(19) Uiso 0.267(15) 1 d PGU B 2
C13S C 0.5286(7) 0.2719(5) 0.6663(5) 0.21(2) Uiso 0.267(15) 1 d PGU B 2
C14S C 0.5688(8) 0.3025(5) 0.6701(5) 0.18(2) Uiso 0.267(15) 1 d PGU B 2
C15S C 0.7560(9) 0.3300(3) 0.7002(4) 0.174(15) Uiso 0.267(15) 1 d PGU B 2
C16S C 0.6852(9) 0.3322(3) 0.6871(4) 0.184(16) Uiso 0.267(15) 1 d PGU B 2
O1T O 0.9558(7) 0.2921(5) 0.7488(5) 0.33(3) Uiso 0.406(14) 1 d PGU C 3
O2T O 0.9470(7) 0.2195(5) 0.7409(5) 0.34(4) Uiso 0.406(14) 1 d PGU C 3
C1T C 0.7620(7) 0.2431(3) 0.7074(3) 0.139(12) Uiso 0.406(14) 1 d PGU C 3
C2T C 0.8220(7) 0.2208(4) 0.7187(3) 0.147(13) Uiso 0.406(14) 1 d PGU C 3
C3T C 0.6947(7) 0.2270(3) 0.6946(3) 0.137(12) Uiso 0.406(14) 1 d PGU C 3
C4T C 0.7675(7) 0.2818(3) 0.7082(3) 0.143(12) Uiso 0.406(14) 1 d PGU C 3
C5T C 0.8335(7) 0.2991(4) 0.7206(4) 0.165(13) Uiso 0.406(14) 1 d PGU C 3
C6T C 0.7058(7) 0.3026(3) 0.6966(3) 0.160(12) Uiso 0.406(14) 1 d PGU C 3
C7T C 0.8931(7) 0.2371(5) 0.7322(4) 0.178(15) Uiso 0.406(14) 1 d PGU C 3
C8T C 0.8982(7) 0.2782(5) 0.7345(4) 0.187(15) Uiso 0.406(14) 1 d PGU C 3
C9T C 0.8155(9) 0.1840(4) 0.7183(4) 0.124(14) Uiso 0.406(14) 1 d PGU C 3
C10T C 0.7490(10) 0.1682(3) 0.7058(4) 0.153(17) Uiso 0.406(14) 1 d PGU C 3
C11T C 0.6900(9) 0.1891(3) 0.6938(4) 0.162(15) Uiso 0.406(14) 1 d PGU C 3
C12T C 0.8374(9) 0.3360(4) 0.7203(4) 0.174(15) Uiso 0.406(14) 1 d PGU C 3
C13T C 0.7764(10) 0.3567(3) 0.7086(4) 0.174(17) Uiso 0.406(14) 1 d PGU C 3
C14T C 0.7117(9) 0.3405(3) 0.6974(4) 0.186(16) Uiso 0.406(14) 1 d PGU C 3
C15T C 0.6340(7) 0.2494(4) 0.6838(3) 0.172(14) Uiso 0.406(14) 1 d PGU C 3
C16T C 0.6388(7) 0.2855(4) 0.6851(4) 0.166(14) Uiso 0.406(14) 1 d PGU C 3
O1P O 0.9460(8) 0.2242(5) 0.8785(5) 0.24(3) Uiso 0.238(14) 1 d PGU D 4
O2P O 0.8292(9) 0.1830(4) 0.8508(4) 0.17(3) Uiso 0.238(14) 1 d PGU D 4
C1P C 0.7513(7) 0.2719(3) 0.8345(3) 0.117(13) Uiso 0.238(14) 1 d PGU D 4
C2P C 0.7541(7) 0.2340(3) 0.8362(3) 0.112(13) Uiso 0.238(14) 1 d PGU D 4
C3P C 0.6850(7) 0.2889(3) 0.8211(3) 0.153(14) Uiso 0.238(14) 1 d PGU D 4
C4P C 0.8143(7) 0.2936(4) 0.8459(3) 0.140(14) Uiso 0.238(14) 1 d PGU D 4
C5P C 0.8815(7) 0.2778(4) 0.8593(3) 0.140(16) Uiso 0.238(14) 1 d PGU D 4
C6P C 0.8081(9) 0.3312(4) 0.8436(4) 0.168(17) Uiso 0.238(14) 1 d PGU D 4
C7P C 0.8229(8) 0.2155(4) 0.8501(3) 0.122(15) Uiso 0.238(14) 1 d PGU D 4
C8P C 0.8892(7) 0.2388(5) 0.8636(4) 0.144(15) Uiso 0.238(14) 1 d PGU D 4
C9P C 0.6934(7) 0.2138(3) 0.8258(4) 0.103(14) Uiso 0.238(14) 1 d PGU D 4
C10P C 0.6281(7) 0.2307(4) 0.8127(4) 0.176(16) Uiso 0.238(14) 1 d PGU D 4
C11P C 0.6238(6) 0.2673(4) 0.8100(4) 0.169(14) Uiso 0.238(14) 1 d PGU D 4
C12P C 0.9407(7) 0.2991(5) 0.8692(5) 0.20(2) Uiso 0.238(14) 1 d PGU D 4
C13P C 0.9349(9) 0.3364(5) 0.8668(5) 0.23(3) Uiso 0.238(14) 1 d PGU D 4
C14P C 0.8700(10) 0.3523(4) 0.8547(5) 0.23(2) Uiso 0.238(14) 1 d PGU D 4
C15P C 0.6820(8) 0.3271(3) 0.8200(4) 0.181(16) Uiso 0.238(14) 1 d PGU D 4
C16P C 0.7404(9) 0.3475(3) 0.8312(4) 0.177(17) Uiso 0.238(14) 1 d PGU D 4
O1Q O 0.5225(7) 0.3114(5) 0.7719(6) 0.25(2) Uiso 0.524(12) 1 d PGU E 5
O2Q O 0.4931(6) 0.2402(5) 0.7748(7) 0.34(3) Uiso 0.524(12) 1 d PGU E 5
C1Q C 0.6821(7) 0.2386(3) 0.8195(3) 0.121(10) Uiso 0.524(12) 1 d PGU E 5
C2Q C 0.6133(7) 0.2250(4) 0.8035(5) 0.179(14) Uiso 0.524(12) 1 d PGU E 5
C3Q C 0.7380(8) 0.2141(3) 0.8345(3) 0.112(10) Uiso 0.524(12) 1 d PGU E 5
C4Q C 0.6966(7) 0.2767(3) 0.8213(3) 0.137(11) Uiso 0.524(12) 1 d PGU E 5
C5Q C 0.6423(7) 0.3020(3) 0.8068(4) 0.187(13) Uiso 0.524(12) 1 d PGU E 5
C6Q C 0.7661(7) 0.2886(3) 0.8375(3) 0.131(11) Uiso 0.524(12) 1 d PGU E 5
C7Q C 0.5537(6) 0.2500(5) 0.7876(5) 0.199(17) Uiso 0.524(12) 1 d PGU E 5
C8Q C 0.5700(7) 0.2903(4) 0.7881(5) 0.184(17) Uiso 0.524(12) 1 d PGU E 5
C9Q C 0.6008(8) 0.1885(4) 0.8016(5) 0.154(16) Uiso 0.524(12) 1 d PGU E 5
C10Q C 0.6562(10) 0.1645(3) 0.8163(5) 0.171(18) Uiso 0.524(12) 1 d PGU E 5
C11Q C 0.7232(9) 0.1769(3) 0.8328(4) 0.151(14) Uiso 0.524(12) 1 d PGU E 5
C12Q C 0.6574(9) 0.3382(3) 0.8096(5) 0.186(15) Uiso 0.524(12) 1 d PGU E 5
C13Q C 0.7263(9) 0.3501(3) 0.8259(4) 0.185(16) Uiso 0.524(12) 1 d PGU E 5
C14Q C 0.7799(8) 0.3259(3) 0.8392(4) 0.154(13) Uiso 0.524(12) 1 d PGU E 5
C15Q C 0.8075(7) 0.2277(4) 0.8501(3) 0.118(10) Uiso 0.524(12) 1 d PGU E 5
C16Q C 0.8215(7) 0.2632(4) 0.8512(3) 0.127(10) Uiso 0.524(12) 1 d PGU E 5
O1O O 0.8397(10) 0.3533(4) 0.8535(5) 0.30(3) Uiso 0.269(13) 1 d PGU F 6
O2O O 0.9652(8) 0.3183(6) 0.8693(5) 0.35(4) Uiso 0.269(13) 1 d PGU F 6
C1O C 0.8450(7) 0.2425(4) 0.8518(3) 0.123(14) Uiso 0.269(13) 1 d PGU F 6
C2O C 0.9100(7) 0.2610(5) 0.8625(4) 0.152(16) Uiso 0.269(13) 1 d PGU F 6
C3O C 0.8454(8) 0.2045(4) 0.8526(4) 0.152(16) Uiso 0.269(13) 1 d PGU F 6
C4O C 0.7786(7) 0.2613(3) 0.8399(3) 0.127(13) Uiso 0.269(13) 1 d PGU F 6
C5O C 0.7758(7) 0.2992(3) 0.8386(3) 0.153(14) Uiso 0.269(13) 1 d PGU F 6
C6O C 0.7157(7) 0.2415(3) 0.8296(3) 0.120(13) Uiso 0.269(13) 1 d PGU F 6
C7O C 0.9111(7) 0.3008(5) 0.8620(4) 0.19(2) Uiso 0.269(13) 1 d PGU F 6
C8O C 0.8403(8) 0.3205(4) 0.8508(4) 0.174(18) Uiso 0.269(13) 1 d PGU F 6
C9O C 0.9726(7) 0.2425(6) 0.8743(5) 0.16(2) Uiso 0.269(13) 1 d PGU F 6
C10O C 0.9727(8) 0.2050(6) 0.8752(5) 0.16(3) Uiso 0.269(13) 1 d PGU F 6
C11O C 0.9107(9) 0.1864(5) 0.8641(5) 0.17(2) Uiso 0.269(13) 1 d PGU F 6
C12O C 0.7120(8) 0.3165(3) 0.8263(4) 0.163(13) Uiso 0.269(13) 1 d PGU F 6
C13O C 0.6494(7) 0.2968(3) 0.8159(4) 0.182(14) Uiso 0.269(13) 1 d PGU F 6
C14O C 0.6509(7) 0.2601(3) 0.8179(4) 0.163(14) Uiso 0.269(13) 1 d PGU F 6
C15O C 0.7799(9) 0.1858(3) 0.8424(4) 0.121(15) Uiso 0.269(13) 1 d PGU F 6
C16O C 0.7177(8) 0.2033(3) 0.8319(3) 0.125(14) Uiso 0.269(13) 1 d PGU F 6
N001 N 0.1989(12) 0.4464(6) 0.3262(10) 0.140(7) Uiso 1 1 d . . .
O001 O 0.2725(11) 0.4274(5) 0.3262(7) 0.168(7) Uiso 1 1 d . . .
O002 O 0.1668(13) 0.4553(6) 0.2882(9) 0.193(8) Uiso 1 1 d . . .
O003 O 0.1996(12) 0.4428(6) 0.3719(9) 0.191(8) Uiso 1 1 d . . .
N002 N 0.2522(19) 0.4375(10) 0.9834(13) 0.201(11) Uiso 1 1 d . . .
O004 O 0.2356(11) 0.4706(6) 0.9837(7) 0.163(7) Uiso 1 1 d . . .
O005 O 0.2163(14) 0.4146(7) 0.9532(10) 0.213(10) Uiso 1 1 d . . .
O006 O 0.3036(15) 0.4255(7) 1.0150(10) 0.213(10) Uiso 1 1 d . . .
N003 N 0.3757(12) 0.4716(5) 0.1680(8) 0.117(6) Uiso 1 1 d . . .
O007 O 0.4325(9) 0.4829(4) 0.1508(6) 0.125(5) Uiso 1 1 d . . .
O008 O 0.4017(13) 0.4669(6) 0.2143(10) 0.205(9) Uiso 1 1 d . . .
O009 O 0.3222(10) 0.4650(4) 0.1435(6) 0.132(5) Uiso 1 1 d . . .
N004 N 0.1829(17) 0.3087(9) 0.0607(10) 0.178(10) Uiso 1 1 d . . .
O010 O 0.1280(10) 0.3012(5) 0.0773(7) 0.144(6) Uiso 1 1 d . . .
O011 O 0.2251(13) 0.2859(6) 0.0506(8) 0.187(8) Uiso 1 1 d . . .
O012 O 0.1932(17) 0.3404(9) 0.0530(11) 0.246(12) Uiso 1 1 d . . .
N005 N 0.4552(14) 0.0872(7) 0.4378(9) 0.108(7) Uiso 0.75 1 d P . .
O013 O 0.4898(12) 0.1099(6) 0.4579(8) 0.133(7) Uiso 0.75 1 d P . .
O014 O 0.4716(10) 0.0559(5) 0.4371(7) 0.112(6) Uiso 0.75 1 d P . .
O015 O 0.408(2) 0.0951(10) 0.4006(15) 0.246(15) Uiso 0.75 1 d P . .
N006 N 0.355(2) 0.2236(10) 0.9720(15) 0.163(12) Uiso 0.75 1 d P G 1
O016 O 0.3485(14) 0.2323(7) 1.0102(10) 0.155(9) Uiso 0.75 1 d P G 1
O017 O 0.343(2) 0.1884(13) 0.9798(17) 0.280(19) Uiso 0.75 1 d P G 1
O018 O 0.3913(14) 0.2356(7) 0.9434(10) 0.155(8) Uiso 0.75 1 d P G 1
O1W O 0.638(2) 0.4690(11) 0.4720(15) 0.167(14) Uiso 0.50 1 d P H 1
O2W O 0.933(2) 0.4128(9) 0.0025(13) 0.153(12) Uiso 0.50 1 d P I 1
O3W O 0.9498(12) 0.9820(6) 0.1913(8) 0.189(8) Uiso 1 1 d . J 1
O5W O 0.5047(15) 0.2896(7) 0.8849(10) 0.240(11) Uiso 1 1 d . K 1
O7W O 0.4409(14) 0.2339(7) 0.8449(9) 0.217(10) Uiso 1 1 d . L 1
O8W O 0.1001(15) 0.2406(7) 0.7227(10) 0.238(11) Uiso 1 1 d . M 1
O9W O 0.599(3) 0.4017(12) 0.5900(17) 0.196(17) Uiso 0.50 1 d P N 1
O10W O 0.453(3) 0.1364(17) 0.052(2) 0.27(3) Uiso 0.50 1 d P O 1
O11W O 0.0639(8) 0.4817(4) 0.1359(5) 0.123(5) Uiso 1 1 d . P 1
O12W O 0.835(2) 0.4303(11) 0.0527(16) 0.183(15) Uiso 0.50 1 d P Q 1
O13W O 0.017(2) 0.3626(10) 0.7801(14) 0.168(14) Uiso 0.50 1 d P R 1
O14W O 0.2775(8) 0.4181(4) 0.2213(5) 0.117(4) Uiso 1 1 d . S 1
O15W O 0.992(2) 0.5072(10) 0.0396(14) 0.164(13) Uiso 0.50 1 d P T 1
O16W O 0.315(2) 0.3641(11) 0.4948(15) 0.169(14) Uiso 0.50 1 d P U 1
O17W O 0.072(3) 0.3331(13) 0.9506(19) 0.22(2) Uiso 0.50 1 d P V 1
O18W O 0.9875(17) 0.4188(8) 0.8354(11) 0.267(13) Uiso 1 1 d . W 1
O37W O 0.4170(14) 0.0200(7) 0.8182(9) 0.222(10) Uiso 1 1 d . X 1
O39W O 0.071(3) 0.3578(13) 0.6941(18) 0.22(2) Uiso 0.50 1 d P Y 1
O19W O 0.0323(12) 0.2935(6) 0.6582(8) 0.084(6) Uiso 0.50 1 d P Z 1
O20W O 0.4771(19) 0.9820(9) 0.8665(13) 0.150(12) Uiso 0.50 1 d P A 1
O21W O 0.043(2) 0.4035(10) 0.5922(14) 0.166(13) Uiso 0.50 1 d P B 1
O22W O 0.967(3) 0.1036(13) 0.9280(17) 0.185(16) Uiso 0.50 1 d P C 1
O23W O 0.383(2) 0.2182(10) 0.2147(14) 0.168(14) Uiso 0.50 1 d P D 1
O24W O 0.8280(18) 0.1125(8) 0.9462(12) 0.131(10) Uiso 0.50 1 d P E 1
O25W O 0.6199(17) 0.0951(8) 0.6177(11) 0.124(10) Uiso 0.50 1 d P F 1
O26W O 0.7795(16) 0.5228(8) 0.5099(10) 0.119(9) Uiso 0.50 1 d P G 1
O27W O 0.5674(18) 0.3343(9) 0.5509(12) 0.138(11) Uiso 0.50 1 d P H 1
O19V O 0.9920(14) 0.5101(7) 0.2048(9) 0.225(10) Uiso 1 1 d . I 2
O20V O 0.620(2) 0.9746(10) 0.8862(14) 0.166(13) Uiso 0.50 1 d P J 2
O21V O 0.111(2) 0.4456(12) 0.5684(16) 0.187(16) Uiso 0.50 1 d P K 2
O22V O 0.992(3) 0.0791(16) 0.912(2) 0.23(2) Uiso 0.50 1 d P L 2
O23V O 0.338(3) 0.2684(12) 0.2608(17) 0.203(17) Uiso 0.50 1 d P M 2
O24V O 0.770(3) 0.0839(14) 0.912(2) 0.23(2) Uiso 0.50 1 d P N 2
O25V O 0.7190(13) 0.1031(6) 0.5813(9) 0.095(7) Uiso 0.50 1 d P O 2
O26V O 0.685(2) 0.4832(10) 0.4675(13) 0.148(12) Uiso 0.50 1 d P P 2
O27V O 0.478(3) 0.3059(12) 0.5657(17) 0.200(17) Uiso 0.50 1 d P Q 2
O33W O 0.376(2) 0.0315(11) 0.3478(16) 0.186(16) Uiso 0.50 1 d P . .
O35W O 1.281(2) 0.1157(10) 1.1114(14) 0.166(13) Uiso 0.50 1 d P . .
O40W O -0.059(4) 0.3445(18) 0.981(2) 0.28(3) Uiso 0.50 1 d P . .
O41W O 0.132(2) 0.4925(11) 0.9308(15) 0.180(15) Uiso 0.50 1 d P . .
O42W C 0.2807(15) 0.0753(7) 0.9394(10) 0.053(7) Uiso 0.50 1 d P . .

loop_
_atom_site_aniso_label
_atom_site_aniso_U_11
_atom_site_aniso_U_22
_atom_site_aniso_U_33
_atom_site_aniso_U_23
_atom_site_aniso_U_13
_atom_site_aniso_U_12
Pd1 0.0674(10) 0.1294(14) 0.1183(13) -0.0068(11) 0.0043(9) -0.0193(10)
Pd2 0.186(2) 0.201(2) 0.1200(16) 0.0750(15) -0.0580(15) -0.133(2)
Pd3 0.1181(13) 0.0554(7) 0.1109(12) 0.0087(8) 0.0523(10) 0.0027(8)
Pd4 0.0652(10) 0.0969(11) 0.1226(13) -0.0088(9) 0.0159(9) -0.0022(8)
Pd5 0.0748(10) 0.0773(9) 0.0985(11) 0.0022(8) 0.0111(8) -0.0003(7)
Pd6 0.200(2) 0.0900(11) 0.1112(13) -0.0304(10) 0.0763(14) -0.0663(13)
N1 0.078(9) 0.147(14) 0.126(13) -0.015(11) 0.001(9) -0.030(10)
N2 0.089(12) 0.124(13) 0.135(13) 0.010(10) -0.019(10) -0.033(10)
C1 0.086(13) 0.178(19) 0.156(16) -0.018(15) -0.010(10) -0.018(14)
C2 0.079(11) 0.103(13) 0.168(17) -0.018(12) -0.008(11) -0.018(12)
N3 0.37(3) 0.47(4) 0.103(15) 0.083(18) -0.034(18) -0.34(3)
N4 0.137(16) 0.221(19) 0.122(12) 0.087(13) -0.027(12) -0.116(14)
C3 0.32(4) 0.44(4) 0.093(13) 0.037(17) 0.005(18) -0.29(3)
C4 0.121(18) 0.22(2) 0.152(18) 0.101(13) -0.012(15) -0.071(16)
N5 0.115(12) 0.072(7) 0.120(12) 0.003(8) 0.052(10) 0.003(9)
N6 0.113(12) 0.060(8) 0.097(9) -0.004(7) 0.038(8) -0.009(8)
C5 0.116(14) 0.072(9) 0.107(11) 0.008(8) 0.046(11) 0.025(10)
C6 0.111(14) 0.084(10) 0.129(13) 0.027(9) 0.061(10) 0.001(10)
N7 0.093(11) 0.117(12) 0.144(14) -0.011(11) 0.036(10) 0.008(9)
N8 0.068(10) 0.073(9) 0.133(11) -0.019(9) 0.008(8) 0.012(7)
C7 0.142(17) 0.112(14) 0.132(13) -0.053(13) 0.009(12) 0.007(12)
C8 0.144(16) 0.116(14) 0.127(14) -0.022(13) 0.018(10) 0.051(13)
N9 0.073(9) 0.140(13) 0.111(12) 0.027(10) 0.006(8) -0.007(9)
N10 0.086(11) 0.100(11) 0.094(9) -0.019(8) 0.005(8) -0.005(9)
C9 0.078(12) 0.22(2) 0.117(13) 0.021(15) 0.003(9) -0.032(14)
C10 0.058(10) 0.22(2) 0.117(14) 0.016(13) -0.014(9) -0.006(13)
N11 0.38(3) 0.174(16) 0.19(2) -0.042(15) 0.18(2) -0.15(2)
N12 0.200(19) 0.081(10) 0.170(16) -0.049(11) 0.103(14) -0.066(12)
C11 0.35(3) 0.175(18) 0.156(19) -0.039(13) 0.17(2) -0.14(2)
C12 0.35(3) 0.168(16) 0.21(2) -0.049(15) 0.16(2) -0.13(2)
N1A 0.075(11) 0.084(11) 0.113(12) -0.009(9) -0.014(9) -0.029(9)
N2A 0.069(12) 0.115(14) 0.115(13) 0.013(11) -0.018(10) -0.047(11)
N3A 0.080(10) 0.054(7) 0.062(8) 0.007(6) 0.018(7) -0.002(7)
N4A 0.116(14) 0.053(9) 0.137(14) -0.001(9) 0.055(12) -0.005(10)
N5A 0.059(9) 0.068(9) 0.057(8) -0.001(6) 0.032(7) -0.006(7)
N6A 0.081(10) 0.038(6) 0.055(7) -0.005(5) 0.015(7) -0.012(7)
C1A 0.096(18) 0.069(13) 0.15(2) -0.019(13) -0.005(14) -0.021(12)
C2A 0.063(13) 0.078(12) 0.150(18) -0.036(12) 0.018(12) -0.023(11)
C3A 0.073(13) 0.092(13) 0.063(10) -0.020(9) 0.023(9) -0.017(11)
C4A 0.084(14) 0.050(10) 0.105(14) -0.014(9) 0.009(11) -0.021(9)
C5A 0.060(13) 0.095(14) 0.117(16) -0.001(12) -0.011(11) 0.017(11)
C6A 0.14(2) 0.078(13) 0.125(17) -0.018(12) 0.036(16) -0.061(15)
C7A 0.111(16) 0.066(11) 0.084(13) 0.012(9) -0.017(11) -0.032(11)
C8A 0.103(16) 0.051(9) 0.073(11) 0.010(8) 0.009(10) -0.024(10)
C9A 0.074(13) 0.059(10) 0.090(13) 0.019(9) -0.010(10) -0.018(10)
C10A 0.094(17) 0.120(18) 0.111(17) 0.020(14) -0.018(13) -0.040(16)
C11A 0.098(14) 0.053(10) 0.117(15) 0.015(10) 0.043(12) -0.026(10)
C12A 0.060(12) 0.083(13) 0.108(14) 0.012(10) 0.039(10) -0.029(10)
C13A 0.080(13) 0.056(9) 0.079(11) -0.002(8) 0.048(10) -0.011(9)
C14A 0.112(17) 0.058(11) 0.145(18) 0.000(11) 0.041(14) 0.000(11)
C15A 0.16(2) 0.068(13) 0.124(18) 0.008(12) 0.081(17) -0.026(14)
C16A 0.075(12) 0.064(10) 0.050(9) 0.004(8) 0.023(8) -0.026(9)
C17A 0.053(10) 0.047(8) 0.066(10) 0.001(7) 0.012(8) -0.005(8)
C18A 0.080(13) 0.040(8) 0.064(10) 0.012(7) 0.020(9) -0.009(9)
N1B 0.052(10) 0.095(12) 0.181(18) -0.011(11) 0.000(10) -0.009(9)
N2B 0.055(9) 0.048(7) 0.124(12) 0.001(7) 0.014(8) -0.002(7)
N3B 0.132(17) 0.077(11) 0.104(12) -0.038(10) 0.046(12) -0.051(12)
N4B 0.079(10) 0.074(9) 0.058(8) -0.003(7) 0.023(7) 0.001(8)
N5B 0.068(10) 0.077(10) 0.079(10) -0.014(8) 0.019(8) -0.015(8)
N6B 0.064(9) 0.098(10) 0.056(8) -0.013(7) 0.018(7) -0.005(9)
C1B 0.103(18) 0.114(18) 0.096(14) -0.016(13) 0.024(13) -0.053(15)
C2B 0.052(12) 0.062(11) 0.17(2) 0.005(12) -0.006(12) 0.003(10)
C3B 0.065(12) 0.082(12) 0.079(12) 0.004(9) 0.020(9) 0.012(10)
C4B 0.072(13) 0.069(12) 0.117(15) -0.013(10) 0.005(11) 0.004(10)
C5B 0.043(12) 0.119(16) 0.151(19) -0.014(14) 0.010(12) -0.014(12)
C6B 0.053(11) 0.071(10) 0.117(15) -0.005(10) 0.032(10) 0.003(10)
C7B 0.084(14) 0.064(10) 0.084(12) -0.009(9) 0.036(10) 0.014(10)
C8B 0.056(11) 0.074(11) 0.071(11) -0.008(9) 0.019(8) -0.002(9)
C9B 0.072(13) 0.060(10) 0.137(17) 0.013(10) 0.021(12) -0.027(10)
C10B 0.090(15) 0.049(10) 0.154(18) 0.023(10) 0.030(13) 0.013(10)
C11B 0.19(3) 0.064(12) 0.066(12) -0.018(9) 0.038(14) -0.014(14)
C12B 0.092(15) 0.110(15) 0.068(11) -0.021(11) 0.017(10) -0.033(13)
C13B 0.068(12) 0.067(10) 0.084(12) -0.016(9) 0.031(10) 0.000(10)
C14B 0.066(13) 0.119(18) 0.120(16) 0.002(13) 0.035(11) -0.021(12)
C15B 0.13(2) 0.078(15) 0.20(3) -0.074(16) 0.10(2) -0.022(15)
N1C 0.075(11) 0.074(10) 0.109(13) -0.007(10) 0.001(9) -0.014(9)
N2C 0.046(8) 0.060(8) 0.125(12) -0.005(8) 0.018(8) -0.009(7)
C1C 0.071(13) 0.118(15) 0.120(16) 0.044(13) 0.028(11) 0.014(11)
C2C 0.058(12) 0.13(2) 0.15(2) 0.086(18) 0.018(13) 0.020(13)
C3C 0.086(14) 0.070(12) 0.125(18) 0.024(13) 0.046(13) 0.031(10)
C4C 0.059(11) 0.057(11) 0.126(18) -0.013(12) 0.007(11) 0.008(9)
C5C 0.053(11) 0.089(14) 0.15(2) 0.040(14) 0.020(12) 0.005(10)
C6C 0.087(15) 0.076(14) 0.14(2) 0.000(15) -0.016(14) -0.005(12)
C7C 0.113(18) 0.105(16) 0.122(17) -0.010(14) -0.010(14) -0.038(14)
C8C 0.048(11) 0.18(2) 0.111(15) 0.028(15) 0.019(11) 0.018(12)
C9C 0.041(10) 0.092(13) 0.127(18) 0.005(12) 0.017(11) 0.008(10)
C10C 0.041(10) 0.112(15) 0.094(14) -0.012(12) 0.017(10) -0.010(10)
C11C 0.061(12) 0.066(11) 0.123(17) -0.003(12) 0.005(12) 0.015(10)
C12C 0.049(10) 0.062(10) 0.126(17) 0.022(11) 0.023(11) -0.003(9)
C13C 0.081(14) 0.063(10) 0.117(17) 0.001(11) 0.030(12) -0.019(10)
C14C 0.083(15) 0.081(12) 0.19(2) 0.002(14) 0.016(15) -0.034(12)
C16C 0.108(17) 0.100(15) 0.053(10) -0.003(10) 0.030(10) 0.001(13)
C17C 0.078(12) 0.043(8) 0.061(10) -0.008(7) 0.029(9) 0.008(8)
C18C 0.068(12) 0.061(10) 0.062(10) -0.010(8) 0.013(9) -0.016(9)
N1D 0.110(15) 0.084(11) 0.100(14) 0.040(10) -0.033(12) -0.048(11)
N2D 0.080(10) 0.052(8) 0.097(10) -0.013(8) 0.013(8) -0.003(7)
C1D 0.081(16) 0.23(3) 0.096(16) 0.036(17) 0.000(14) -0.040(18)
C2D 0.10(2) 0.15(2) 0.16(3) 0.01(2) -0.015(19) -0.084(18)
C3D 0.074(13) 0.115(15) 0.061(12) -0.001(11) 0.003(10) 0.005(11)
C4D 0.074(13) 0.087(12) 0.077(13) -0.006(11) 0.001(11) -0.029(11)
C5D 0.080(14) 0.095(14) 0.093(16) 0.012(12) 0.000(12) -0.014(11)
C6D 0.13(2) 0.081(14) 0.11(2) 0.004(15) 0.018(18) -0.043(15)
C7D 0.119(18) 0.072(12) 0.15(2) 0.031(13) -0.055(15) -0.004(12)
C8D 0.131(19) 0.066(11) 0.128(17) -0.011(11) 0.050(14) -0.005(11)
C9D 0.110(16) 0.061(12) 0.108(17) -0.008(11) 0.032(13) -0.011(10)
C10D 0.100(15) 0.063(11) 0.094(15) -0.009(11) -0.002(12) -0.006(10)
C11D 0.083(14) 0.081(13) 0.114(17) 0.024(13) 0.014(12) -0.013(11)
C12D 0.056(11) 0.073(11) 0.082(13) 0.011(10) 0.002(9) -0.002(8)
C13D 0.065(12) 0.073(12) 0.116(17) -0.007(12) -0.021(11) -0.006(9)
C14D 0.105(16) 0.083(12) 0.116(15) 0.021(11) 0.010(12) 0.040(12)
N1E 0.070(10) 0.062(8) 0.096(11) -0.005(8) 0.023(9) -0.015(7)
N2E 0.097(13) 0.086(10) 0.079(11) -0.010(8) 0.029(10) -0.006(9)
C1E 0.087(13) 0.085(12) 0.084(13) 0.000(10) 0.019(11) -0.021(10)
C2E 0.117(18) 0.041(9) 0.108(16) 0.015(10) 0.011(15) 0.027(11)
C3E 0.083(14) 0.063(10) 0.111(16) 0.030(11) 0.021(13) 0.000(10)
C4E 0.081(14) 0.045(9) 0.090(14) 0.000(9) 0.015(12) 0.016(9)
C5E 0.099(15) 0.047(9) 0.077(12) -0.019(8) 0.012(11) 0.015(9)
C6E 0.100(15) 0.038(8) 0.095(14) -0.007(9) 0.035(13) 0.010(9)
C7E 0.074(13) 0.049(9) 0.19(2) 0.007(11) 0.042(13) -0.017(9)
C8E 0.110(16) 0.081(12) 0.091(14) 0.007(10) 0.024(12) -0.013(11)
C9E 0.065(13) 0.058(10) 0.106(16) 0.014(10) 0.004(12) -0.012(9)
C10E 0.070(12) 0.052(9) 0.098(14) 0.014(9) 0.020(11) 0.000(8)
C11E 0.065(12) 0.060(10) 0.107(16) 0.003(10) 0.026(12) 0.003(9)
C12E 0.098(15) 0.075(11) 0.058(11) -0.008(9) 0.010(10) 0.004(10)
C13E 0.103(15) 0.060(9) 0.073(12) -0.014(9) 0.031(12) 0.000(10)
C14E 0.058(12) 0.110(14) 0.139(17) -0.026(13) 0.025(12) 0.019(11)

loop_
_atom_type_symbol
_atom_type_description
_atom_type_scat_dispersion_real
_atom_type_scat_dispersion_imag
_atom_type_scat_source
C C 0.0033 0.0016 'International Tables Vol C Tables 4.2.6.8 and 6.1.1.4'
H H 0.0000 0.0000 'International Tables Vol C Tables 4.2.6.8 and 6.1.1.4'
N N 0.0061 0.0033 'International Tables Vol C Tables 4.2.6.8 and 6.1.1.4'
O O 0.0106 0.0060 'International Tables Vol C Tables 4.2.6.8 and 6.1.1.4'
Pd Pd -0.9988 1.0072 'International Tables Vol C Tables 4.2.6.8 and 6.1.1.4'

loop_
_geom_angle_atom_site_label_1
_geom_angle_atom_site_label_2
_geom_angle_atom_site_label_3
_geom_angle
_geom_angle_site_symmetry_1
_geom_angle_site_symmetry_3
_geom_angle_publ_flag
N1 Pd1 N2 81.5(7) . . ?
N1 Pd1 N1C 173.8(7) . . ?
N2 Pd1 N1C 94.0(7) . . ?
N1 Pd1 N1A 92.9(7) . . ?
N2 Pd1 N1A 174.4(7) . . ?
N1C Pd1 N1A 91.5(6) . . ?
N2A Pd2 N4 176.6(9) . . ?
N2A Pd2 N1D 90.4(6) . . ?
N4 Pd2 N1D 92.5(6) . . ?
N2A Pd2 N3 95.2(8) . . ?
N4 Pd2 N3 82.3(8) . . ?
N1D Pd2 N3 164.9(15) . . ?
N6 Pd3 N1E 91.4(5) . . ?
N6 Pd3 N4A 177.5(6) . . ?
N1E Pd3 N4A 91.1(6) . . ?
N6 Pd3 N5 83.5(6) . . ?
N1E Pd3 N5 173.9(6) . . ?
N4A Pd3 N5 94.0(6) . . ?
N7 Pd4 N8 83.1(7) . . ?
N7 Pd4 N1B 93.8(7) . . ?
N8 Pd4 N1B 175.6(6) . . ?
N7 Pd4 N2C 174.3(6) . . ?
N8 Pd4 N2C 92.8(6) . . ?
N1B Pd4 N2C 90.5(7) . . ?
N10 Pd5 N9 83.1(6) . . ?
N10 Pd5 N2B 173.7(6) . . ?
N9 Pd5 N2B 90.6(6) . . ?
N10 Pd5 N2D 95.1(6) . . ?
N9 Pd5 N2D 177.7(6) . . ?
N2B Pd5 N2D 91.2(6) . . ?
N12 Pd6 N2E 94.1(6) . . ?
N12 Pd6 N11 85.4(8) . . ?
N2E Pd6 N11 171.0(12) . . ?
N12 Pd6 N3B 170.7(9) . . ?
N2E Pd6 N3B 91.2(6) . . ?
N11 Pd6 N3B 88.2(8) . . ?
C1 N1 Pd1 111.2(16) . . ?
C2 N2 Pd1 109.1(15) . . ?
C2 C1 N1 104(2) . . ?
C1 C2 N2 109(2) . . ?
C3 N3 Pd2 107.1(19) . . ?
C4 N4 Pd2 111.6(12) . . ?
N3 C3 C4 103(3) . . ?
N4 C4 C3 85(2) . . ?
C5 N5 Pd3 107.9(11) . . ?
C6 N6 Pd3 111.2(10) . . ?
N5 C5 C6 110.5(16) . . ?
N6 C6 C5 104.9(15) . . ?
C7 N7 Pd4 113.1(15) . . ?
C8 N8 Pd4 109.3(13) . . ?
N7 C7 C8 106.7(16) . . ?
N8 C8 C7 106(2) . . ?
C9 N9 Pd5 110.1(13) . . ?
C10 N10 Pd5 110.0(13) . . ?
C10 C9 N9 108(2) . . ?
C9 C10 N10 108.9(19) . . ?
C11 N11 Pd6 100.5(17) . . ?
C12 N12 Pd6 109.1(14) . . ?
C12 C11 N11 121(3) . . ?
C11 C12 N12 117(3) . . ?
C1A N1A C5A 118.0(18) . . ?
C1A N1A Pd1 120.4(14) . . ?
C5A N1A Pd1 121.6(13) . . ?
C10A N2A C6A 116.3(18) . . ?
C10A N2A Pd2 132.4(17) . . ?
C6A N2A Pd2 110.6(14) . . ?
C18A N3A C17A 111.0(13) . . ?
C11A N4A C15A 117.7(17) . . ?
C11A N4A Pd3 123.7(16) . . ?
C15A N4A Pd3 118.3(14) . . ?
C18A N5A C16A 113.8(13) . . ?
C16A N6A C17A 115.3(13) . . ?
N1A C1A C2A 122.4(18) . . ?
C1A C2A C3A 120.5(19) . . ?
C2A C3A C4A 116.8(17) . . ?
C2A C3A C16A 122.0(17) . . ?
C4A C3A C16A 121.2(16) . . ?
C5A C4A C3A 118.6(16) . . ?
N1A C5A C4A 123.4(18) . . ?
C7A C6A N2A 119(2) . . ?
C8A C7A C6A 120(2) . . ?
C9A C8A C7A 118.2(17) . . ?
C9A C8A C17A 123.0(15) . . ?
C7A C8A C17A 118.8(18) . . ?
C10A C9A C8A 119.5(18) . . ?
N2A C10A C9A 126(2) . . ?
N4A C11A C12A 125(2) . . ?
C11A C12A C13A 120.6(16) . . ?
C12A C13A C14A 116.5(15) . . ?
C12A C13A C18A 124.8(15) . . ?
C14A C13A C18A 118.7(16) . . ?
C15A C14A C13A 116(2) . . ?
C14A C15A N4A 125(2) . . ?
N6A C16A N5A 124.4(16) . . ?
N6A C16A C3A 119.6(15) . . ?
N5A C16A C3A 116.0(14) . . ?
N6A C17A N3A 126.2(13) . . ?
N6A C17A C8A 120.4(13) . . ?
N3A C17A C8A 113.1(14) . . ?
N5A C18A N3A 129.2(13) . . ?
N5A C18A C13A 117.2(15) . . ?
N3A C18A C13A 113.6(15) . . ?
C5B N1B C1B 112.2(18) . . ?
C5B N1B Pd4 119.5(15) . . ?
C1B N1B Pd4 128.2(14) . . ?
C6B N2B C10B 116.3(15) . . ?
C6B N2B Pd5 122.4(10) . . ?
C10B N2B Pd5 121.2(12) . . ?
C15B N3B C11B 120.7(19) . . ?
C15B N3B Pd6 125.8(19) . . ?
C11B N3B Pd6 112.9(16) . . ?
C18C N4B C17C 114.8(14) . . ?
C18C N5B C16C 115.3(15) . . ?
C17C N6B C16C 116.9(15) . . ?
C2B C1B N1B 130(2) . . ?
C1B C2B C3B 114.5(19) . . ?
C4B C3B C2B 120.8(17) . . ?
C4B C3B C16C 120.2(17) . . ?
C2B C3B C16C 118.9(17) . . ?
C5B C4B C3B 117.7(18) . . ?
N1B C5B C4B 124(2) . . ?
N2B C6B C7B 125.5(16) . . ?
C8B C7B C6B 117.5(16) . . ?
C7B C8B C17C 120.8(16) . . ?
C7B C8B C9B 118.4(15) . . ?
C17C C8B C9B 120.8(15) . . ?
C10B C9B C8B 119.4(15) . . ?
N2B C10B C9B 122.8(17) . . ?
N3B C11B C12B 115(2) . . ?
C13B C12B C11B 122(2) . . ?
C12B C13B C14B 113.3(18) . . ?
C12B C13B C18C 120.9(17) . . ?
C14B C13B C18C 125.7(19) . . ?
C15B C14B C13B 124(2) . . ?
N3B C15B C14B 124(2) . . ?
C6C N1C C2C 121(2) . . ?
C6C N1C Pd1 118.8(16) . . ?
C2C N1C Pd1 119.7(17) . . ?
C13C N2C C9C 122.4(18) . . ?
C13C N2C Pd4 117.9(13) . . ?
C9C N2C Pd4 119.6(14) . . ?
N1C C2C C3C 120.6(17) . . ?
N1C C2C C1C 119(3) . . ?
C3C C2C C1C 120(2) . . ?
C4C C3C C2C 120.0(19) . . ?
C3C C4C C5C 117(2) . . ?
C3C C4C C11C 123.3(18) . . ?
C5C C4C C11C 119(2) . . ?
C4C C5C C6C 121.2(19) . . ?
N1C C6C C7C 122(3) . . ?
N1C C6C C5C 119.5(19) . . ?
C7C C6C C5C 119(2) . . ?
N2C C9C C10C 120.5(18) . . ?
N2C C9C C8C 119(2) . . ?
C10C C9C C8C 120.1(19) . . ?
C11C C10C C9C 120.3(19) . . ?
C10C C11C C12C 117(2) . . ?
C10C C11C C4C 121.9(18) . . ?
C12C C11C C4C 121(2) . . ?
C13C C12C C11C 121.2(18) . . ?
N2C C13C C12C 118.1(17) . . ?
N2C C13C C14C 119(2) . . ?
C12C C13C C14C 122.1(19) . . ?
N6B C16C N5B 121.6(18) . . ?
N6B C16C C3B 119.4(17) . . ?
N5B C16C C3B 119.0(19) . . ?
N6B C17C N4B 123.5(15) . . ?
N6B C17C C8B 116.9(14) . . ?
N4B C17C C8B 119.4(15) . . ?
N5B C18C N4B 127.8(14) . . ?
N5B C18C C13B 113.7(16) . . ?
N4B C18C C13B 118.4(17) . . ?
C6D N1D C2D 123(2) . . ?
C6D N1D Pd2 124.5(18) . . ?
C2D N1D Pd2 112(2) . . ?
C9D N2D C13D 115.7(16) . . ?
C9D N2D Pd5 123.9(13) . . ?
C13D N2D Pd5 120.3(12) . . ?
C3D C2D N1D 113(3) . . ?
C3D C2D C1D 125(3) . . ?
N1D C2D C1D 122(3) . . ?
C4D C3D C2D 122(2) . . ?
C3D C4D C11D 123(2) . . ?
C3D C4D C5D 119.7(19) . . ?
C11D C4D C5D 117(2) . . ?
C6D C5D C4D 121(2) . . ?
C5D C6D N1D 120(3) . . ?
C5D C6D C7D 132(3) . . ?
N1D C6D C7D 106(2) . . ?
C10D C9D N2D 123.8(18) . . ?
C10D C9D C8D 118.9(18) . . ?
N2D C9D C8D 117.2(18) . . ?
C9D C10D C11D 119.9(18) . . ?
C10D C11D C12D 118.0(18) . . ?
C10D C11D C4D 125.2(18) . . ?
C12D C11D C4D 116.7(19) . . ?
C13D C12D C11D 116.4(18) . . ?
C12D C13D N2D 125.9(17) . . ?
C12D C13D C14D 119.2(18) . . ?
N2D C13D C14D 114.6(18) . . ?
C6E N1E C2E 121.1(17) . . ?
C6E N1E Pd3 118.8(13) . . ?
C2E N1E Pd3 119.9(14) . . ?
C9E N2E C13E 120.4(16) . . ?
C9E N2E Pd6 121.3(15) . . ?
C13E N2E Pd6 118.3(13) . . ?
N1E C2E C3E 120.2(18) . . ?
N1E C2E C1E 121(2) . . ?
C3E C2E C1E 118(2) . . ?
C4E C3E C2E 120.3(19) . . ?
C3E C4E C5E 114.3(18) . . ?
C3E C4E C11E 122.5(19) . . ?
C5E C4E C11E 123.2(18) . . ?
C6E C5E C4E 125.0(18) . . ?
C5E C6E N1E 119.0(18) . . ?
C5E C6E C7E 122(2) . . ?
N1E C6E C7E 119.3(18) . . ?
N2E C9E C10E 121.8(17) . . ?
N2E C9E C8E 117(2) . . ?
C10E C9E C8E 121.0(18) . . ?
C9E C10E C11E 120.2(17) . . ?
C10E C11E C12E 115.9(18) . . ?
C10E C11E C4E 122.5(17) . . ?
C12E C11E C4E 121.5(17) . . ?
C13E C12E C11E 122.8(17) . . ?
C12E C13E N2E 118.4(17) . . ?
C12E C13E C14E 126.9(19) . . ?
N2E C13E C14E 114.6(17) . . ?
C2R C1R C3R 118.8 . . ?
C2R C1R C4R 121.8 . . ?
C3R C1R C4R 119.3 . . ?
C9R C2R C1R 120.9 . . ?
C9R C2R C7R 119.2 . . ?
C1R C2R C7R 119.9 . . ?
C11R C3R C1R 118.8 . . ?
C11R C3R C15R 122.2 . . ?
C1R C3R C15R 118.9 . . ?
C6R C4R C5R 119.6 . . ?
C6R C4R C1R 119.2 . . ?
C5R C4R C1R 121.2 . . ?
C12R C5R C4R 120.0 . . ?
C12R C5R C8R 119.3 . . ?
C4R C5R C8R 120.7 . . ?
C4R C6R C14R 118.9 . . ?
C4R C6R C16R 120.1 . . ?
C14R C6R C16R 121.0 . . ?
O2R C7R C2R 123.2 . . ?
O2R C7R C8R 118.9 . . ?
C2R C7R C8R 117.8 . . ?
O1R C8R C5R 122.6 . . ?
O1R C8R C7R 119.0 . . ?
C5R C8R C7R 118.4 . . ?
C2R C9R C10R 120.1 . . ?
C11R C10R C9R 120.5 . . ?
C10R C11R C3R 120.9 . . ?
C5R C12R C13R 120.6 . . ?
C14R C13R C12R 120.2 . . ?
C13R C14R C6R 120.7 . . ?
C16R C15R C3R 122.0 . . ?
C15R C16R C6R 120.4 . . ?
C2S C1S C3S 118.8 . . ?
C2S C1S C4S 121.8 . . ?
C3S C1S C4S 119.3 . . ?
C9S C2S C1S 120.9 . . ?
C9S C2S C7S 119.2 . . ?
C1S C2S C7S 119.9 . . ?
C11S C3S C1S 118.8 . . ?
C11S C3S C15S 122.2 . . ?
C1S C3S C15S 118.9 . . ?
C6S C4S C5S 119.6 . . ?
C6S C4S C1S 119.2 . . ?
C5S C4S C1S 121.2 . . ?
C12S C5S C4S 120.0 . . ?
C12S C5S C8S 119.3 . . ?
C4S C5S C8S 120.7 . . ?
C4S C6S C14S 118.9 . . ?
C4S C6S C16S 120.1 . . ?
C14S C6S C16S 121.0 . . ?
O2S C7S C2S 123.2 . . ?
O2S C7S C8S 118.9 . . ?
C2S C7S C8S 117.8 . . ?
O1S C8S C5S 122.6 . . ?
O1S C8S C7S 118.9 . . ?
C5S C8S C7S 118.4 . . ?
C2S C9S C10S 120.1 . . ?
C11S C10S C9S 120.5 . . ?
C10S C11S C3S 120.9 . . ?
C5S C12S C13S 120.6 . . ?
C14S C13S C12S 120.2 . . ?
C13S C14S C6S 120.7 . . ?
C16S C15S C3S 122.0 . . ?
C15S C16S C6S 120.4 . . ?
C2T C1T C3T 118.8 . . ?
C2T C1T C4T 121.9 . . ?
C3T C1T C4T 119.4 . . ?
C9T C2T C1T 120.9 . . ?
C9T C2T C7T 119.2 . . ?
C1T C2T C7T 119.9 . . ?
C11T C3T C1T 118.9 . . ?
C11T C3T C15T 122.2 . . ?
C1T C3T C15T 118.9 . . ?
C6T C4T C5T 119.6 . . ?
C6T C4T C1T 119.2 . . ?
C5T C4T C1T 121.2 . . ?
C12T C5T C4T 120.0 . . ?
C12T C5T C8T 119.3 . . ?
C4T C5T C8T 120.7 . . ?
C4T C6T C14T 118.9 . . ?
C4T C6T C16T 120.1 . . ?
C14T C6T C16T 121.0 . . ?
O2T C7T C2T 123.2 . . ?
O2T C7T C8T 118.9 . . ?
C2T C7T C8T 117.8 . . ?
O1T C8T C5T 122.6 . . ?
O1T C8T C7T 118.9 . . ?
C5T C8T C7T 118.4 . . ?
C2T C9T C10T 120.1 . . ?
C11T C10T C9T 120.5 . . ?
C10T C11T C3T 120.9 . . ?
C5T C12T C13T 120.6 . . ?
C14T C13T C12T 120.2 . . ?
C13T C14T C6T 120.7 . . ?
C16T C15T C3T 122.0 . . ?
C15T C16T C6T 120.4 . . ?
C2P C1P C3P 118.8 . . ?
C2P C1P C4P 121.8 . . ?
C3P C1P C4P 119.3 . . ?
C9P C2P C1P 120.9 . . ?
C9P C2P C7P 119.2 . . ?
C1P C2P C7P 119.9 . . ?
C11P C3P C1P 118.8 . . ?
C11P C3P C15P 122.2 . . ?
C1P C3P C15P 118.9 . . ?
C6P C4P C5P 119.6 . . ?
C6P C4P C1P 119.2 . . ?
C5P C4P C1P 121.2 . . ?
C12P C5P C4P 120.0 . . ?
C12P C5P C8P 119.3 . . ?
C4P C5P C8P 120.7 . . ?
C4P C6P C14P 118.9 . . ?
C4P C6P C16P 120.1 . . ?
C14P C6P C16P 121.0 . . ?
O2P C7P C2P 123.2 . . ?
O2P C7P C8P 118.9 . . ?
C2P C7P C8P 117.8 . . ?
O1P C8P C5P 122.6 . . ?
O1P C8P C7P 119.0 . . ?
C5P C8P C7P 118.4 . . ?
C2P C9P C10P 120.1 . . ?
C11P C10P C9P 120.5 . . ?
C10P C11P C3P 120.9 . . ?
C5P C12P C13P 120.6 . . ?
C14P C13P C12P 120.3 . . ?
C13P C14P C6P 120.7 . . ?
C16P C15P C3P 122.0 . . ?
C15P C16P C6P 120.4 . . ?
C2Q C1Q C3Q 118.8 . . ?
C2Q C1Q C4Q 121.8 . . ?
C3Q C1Q C4Q 119.3 . . ?
C9Q C2Q C1Q 120.9 . . ?
C9Q C2Q C7Q 119.2 . . ?
C1Q C2Q C7Q 119.9 . . ?
C11Q C3Q C1Q 118.8 . . ?
C11Q C3Q C15Q 122.2 . . ?
C1Q C3Q C15Q 118.9 . . ?
C6Q C4Q C5Q 119.6 . . ?
C6Q C4Q C1Q 119.2 . . ?
C5Q C4Q C1Q 121.2 . . ?
C12Q C5Q C4Q 120.0 . . ?
C12Q C5Q C8Q 119.3 . . ?
C4Q C5Q C8Q 120.7 . . ?
C4Q C6Q C14Q 118.9 . . ?
C4Q C6Q C16Q 120.1 . . ?
C14Q C6Q C16Q 121.0 . . ?
O2Q C7Q C2Q 123.2 . . ?
O2Q C7Q C8Q 118.9 . . ?
C2Q C7Q C8Q 117.8 . . ?
O1Q C8Q C5Q 122.6 . . ?
O1Q C8Q C7Q 118.9 . . ?
C5Q C8Q C7Q 118.4 . . ?
C2Q C9Q C10Q 120.1 . . ?
C11Q C10Q C9Q 120.5 . . ?
C10Q C11Q C3Q 120.9 . . ?
C5Q C12Q C13Q 120.6 . . ?
C14Q C13Q C12Q 120.2 . . ?
C13Q C14Q C6Q 120.7 . . ?
C16Q C15Q C3Q 122.0 . . ?
C15Q C16Q C6Q 120.4 . . ?
C2O C1O C3O 118.8 . . ?
C2O C1O C4O 121.9 . . ?
C3O C1O C4O 119.3 . . ?
C9O C2O C1O 120.9 . . ?
C9O C2O C7O 119.2 . . ?
C1O C2O C7O 119.9 . . ?
C11O C3O C1O 118.8 . . ?
C11O C3O C15O 122.2 . . ?
C1O C3O C15O 118.9 . . ?
C6O C4O C5O 119.6 . . ?
C6O C4O C1O 119.2 . . ?
C5O C4O C1O 121.2 . . ?
C12O C5O C4O 120.0 . . ?
C12O C5O C8O 119.3 . . ?
C4O C5O C8O 120.7 . . ?
C4O C6O C14O 118.9 . . ?
C4O C6O C16O 120.1 . . ?
C14O C6O C16O 121.0 . . ?
O2O C7O C2O 123.2 . . ?
O2O C7O C8O 118.9 . . ?
C2O C7O C8O 117.8 . . ?
O1O C8O C5O 122.6 . . ?
O1O C8O C7O 118.9 . . ?
C5O C8O C7O 118.4 . . ?
C2O C9O C10O 120.1 . . ?
C11O C10O C9O 120.5 . . ?
C10O C11O C3O 120.9 . . ?
C5O C12O C13O 120.6 . . ?
C14O C13O C12O 120.2 . . ?
C13O C14O C6O 120.7 . . ?
C16O C15O C3O 122.0 . . ?
C15O C16O C6O 120.4 . . ?
O002 N001 O003 146(3) . . ?
O002 N001 O001 118(3) . . ?
O003 N001 O001 96(2) . . ?
O006 N002 O004 120(4) . . ?
O006 N002 O005 117(4) . . ?
O004 N002 O005 122(4) . . ?
O009 N003 O008 134(2) . . ?
O009 N003 O007 125(2) . . ?
O008 N003 O007 101(2) . . ?
O012 N004 O011 119(4) . . ?
O012 N004 O010 117(4) . . ?
O011 N004 O010 124(3) . . ?
O013 N005 O014 126(3) . . ?
O013 N005 O015 118(3) . . ?
O014 N005 O015 111(3) . . ?
O016 N006 O018 131(4) . . ?
O016 N006 O017 95(4) . . ?
O018 N006 O017 126(4) . . ?

loop_
_geom_bond_atom_site_label_1
_geom_bond_atom_site_label_2
_geom_bond_distance
_geom_bond_site_symmetry_2
_geom_bond_publ_flag
Pd1 N1 1.979(17) . ?
Pd1 N2 2.003(17) . ?
Pd1 N1C 2.027(17) . ?
Pd1 N1A 2.047(16) . ?
Pd2 N2A 2.050(16) . ?
Pd2 N4 2.052(16) . ?
Pd2 N1D 2.070(18) . ?
Pd2 N3 2.08(2) . ?
Pd3 N6 2.029(13) . ?
Pd3 N1E 2.040(15) . ?
Pd3 N4A 2.043(15) . ?
Pd3 N5 2.076(15) . ?
Pd4 N7 2.021(18) . ?
Pd4 N8 2.023(13) . ?
Pd4 N1B 2.044(16) . ?
Pd4 N2C 2.065(16) . ?
Pd5 N10 1.995(15) . ?
Pd5 N9 2.010(16) . ?
Pd5 N2B 2.018(13) . ?
Pd5 N2D 2.046(15) . ?
Pd6 N12 2.022(15) . ?
Pd6 N2E 2.065(15) . ?
Pd6 N11 2.10(2) . ?
Pd6 N3B 2.107(16) . ?
N1 C1 1.49(3) . ?
N2 C2 1.47(3) . ?
C1 C2 1.42(3) . ?
N3 C3 1.44(3) . ?
N4 C4 1.63(3) . ?
C3 C4 1.88(5) . ?
N5 C5 1.41(2) . ?
N6 C6 1.48(2) . ?
C5 C6 1.58(2) . ?
N7 C7 1.38(2) . ?
N8 C8 1.42(3) . ?
C7 C8 1.64(3) . ?
N9 C9 1.49(3) . ?
N10 C10 1.46(2) . ?
C9 C10 1.46(3) . ?
N11 C11 1.60(4) . ?
N12 C12 1.53(3) . ?
C11 C12 1.21(3) . ?
N1A C1A 1.32(2) . ?
N1A C5A 1.32(2) . ?
N2A C10A 1.25(3) . ?
N2A C6A 1.41(3) . ?
N3A C18A 1.349(19) . ?
N3A C17A 1.352(18) . ?
N4A C11A 1.29(2) . ?
N4A C15A 1.37(3) . ?
N5A C18A 1.274(19) . ?
N5A C16A 1.363(19) . ?
N6A C16A 1.318(18) . ?
N6A C17A 1.318(18) . ?
C1A C2A 1.36(3) . ?
C2A C3A 1.37(2) . ?
C3A C4A 1.40(2) . ?
C3A C16A 1.46(2) . ?
C4A C5A 1.36(2) . ?
C6A C7A 1.37(2) . ?
C7A C8A 1.35(2) . ?
C8A C9A 1.35(2) . ?
C8A C17A 1.54(2) . ?
C9A C10A 1.31(2) . ?
C11A C12A 1.33(2) . ?
C12A C13A 1.39(2) . ?
C13A C14A 1.48(2) . ?
C13A C18A 1.52(2) . ?
C14A C15A 1.34(3) . ?
N1B C5B 1.31(2) . ?
N1B C1B 1.43(3) . ?
N2B C6B 1.342(19) . ?
N2B C10B 1.360(19) . ?
N3B C15B 1.17(3) . ?
N3B C11B 1.38(3) . ?
N4B C18C 1.34(2) . ?
N4B C17C 1.351(18) . ?
N5B C18C 1.29(2) . ?
N5B C16C 1.38(2) . ?
N6B C17C 1.335(19) . ?
N6B C16C 1.38(2) . ?
C1B C2B 1.22(3) . ?
C2B C3B 1.41(2) . ?
C3B C4B 1.37(2) . ?
C3B C16C 1.47(2) . ?
C4B C5B 1.36(2) . ?
C6B C7B 1.38(2) . ?
C7B C8B 1.38(2) . ?
C8B C17C 1.42(2) . ?
C8B C9B 1.42(2) . ?
C9B C10B 1.36(2) . ?
C11B C12B 1.45(3) . ?
C12B C13B 1.32(2) . ?
C13B C14B 1.36(2) . ?
C13B C18C 1.48(2) . ?
C14B C15B 1.30(3) . ?
N1C C6C 1.29(3) . ?
N1C C2C 1.37(3) . ?
N2C C13C 1.30(2) . ?
N2C C9C 1.33(2) . ?
C1C C2C 1.57(3) . ?
C2C C3C 1.47(3) . ?
C3C C4C 1.32(3) . ?
C4C C5C 1.42(3) . ?
C4C C11C 1.48(3) . ?
C5C C6C 1.46(3) . ?
C6C C7C 1.35(3) . ?
C8C C9C 1.55(3) . ?
C9C C10C 1.37(2) . ?
C10C C11C 1.33(2) . ?
C11C C12C 1.42(2) . ?
C12C C13C 1.37(2) . ?
C13C C14C 1.48(2) . ?
N1D C6D 1.37(3) . ?
N1D C2D 1.50(3) . ?
N2D C9D 1.36(2) . ?
N2D C13D 1.37(2) . ?
C1D C2D 1.51(4) . ?
C2D C3D 1.45(3) . ?
C3D C4D 1.29(2) . ?
C4D C11D 1.47(3) . ?
C4D C5D 1.53(3) . ?
C5D C6D 1.25(3) . ?
C6D C7D 1.41(3) . ?
C8D C9D 1.56(3) . ?
C9D C10D 1.32(2) . ?
C10D C11D 1.42(3) . ?
C11D C12D 1.43(2) . ?
C12D C13D 1.35(2) . ?
C13D C14D 1.60(2) . ?
N1E C6E 1.34(2) . ?
N1E C2E 1.34(2) . ?
N2E C9E 1.33(2) . ?
N2E C13E 1.39(2) . ?
C1E C2E 1.48(2) . ?
C2E C3E 1.43(3) . ?
C3E C4E 1.38(2) . ?
C4E C5E 1.42(2) . ?
C4E C11E 1.43(2) . ?
C5E C6E 1.34(2) . ?
C6E C7E 1.47(2) . ?
C8E C9E 1.54(2) . ?
C9E C10E 1.38(2) . ?
C10E C11E 1.39(2) . ?
C11E C12E 1.42(2) . ?
C12E C13E 1.35(2) . ?
C13E C14E 1.45(2) . ?
O1R C8R 1.2280 . ?
O2R C7R 1.2180 . ?
C1R C2R 1.4159 . ?
C1R C3R 1.4183 . ?
C1R C4R 1.4486 . ?
C2R C9R 1.3798 . ?
C2R C7R 1.4859 . ?
C3R C11R 1.4168 . ?
C3R C15R 1.4274 . ?
C4R C6R 1.4088 . ?
C4R C5R 1.4140 . ?
C5R C12R 1.3789 . ?
C5R C8R 1.4642 . ?
C6R C14R 1.4172 . ?
C6R C16R 1.4272 . ?
C7R C8R 1.5364 . ?
C9R C10R 1.3979 . ?
C10R C11R 1.3711 . ?
C12R C13R 1.3981 . ?
C13R C14R 1.3731 . ?
C15R C16R 1.3516 . ?
O1S C8S 1.2281 . ?
O2S C7S 1.2179 . ?
C1S C2S 1.4160 . ?
C1S C3S 1.4181 . ?
C1S C4S 1.4485 . ?
C2S C9S 1.3797 . ?
C2S C7S 1.4859 . ?
C3S C11S 1.4170 . ?
C3S C15S 1.4275 . ?
C4S C6S 1.4086 . ?
C4S C5S 1.4144 . ?
C5S C12S 1.3791 . ?
C5S C8S 1.4639 . ?
C6S C14S 1.4173 . ?
C6S C16S 1.4275 . ?
C7S C8S 1.5366 . ?
C9S C10S 1.3979 . ?
C10S C11S 1.3712 . ?
C12S C13S 1.3983 . ?
C13S C14S 1.3730 . ?
C15S C16S 1.3516 . ?
O1T C8T 1.2279 . ?
O2T C7T 1.2180 . ?
C1T C2T 1.4160 . ?
C1T C3T 1.4182 . ?
C1T C4T 1.4484 . ?
C2T C9T 1.3795 . ?
C2T C7T 1.4860 . ?
C3T C11T 1.4166 . ?
C3T C15T 1.4277 . ?
C4T C6T 1.4087 . ?
C4T C5T 1.4143 . ?
C5T C12T 1.3791 . ?
C5T C8T 1.4640 . ?
C6T C14T 1.4172 . ?
C6T C16T 1.4273 . ?
C7T C8T 1.5367 . ?
C9T C10T 1.3979 . ?
C10T C11T 1.3711 . ?
C12T C13T 1.3982 . ?
C13T C14T 1.3732 . ?
C15T C16T 1.3515 . ?
O1P C8P 1.2279 . ?
O2P C7P 1.2178 . ?
C1P C2P 1.4160 . ?
C1P C3P 1.4182 . ?
C1P C4P 1.4485 . ?
C2P C9P 1.3796 . ?
C2P C7P 1.4859 . ?
C3P C11P 1.4169 . ?
C3P C15P 1.4275 . ?
C4P C6P 1.4089 . ?
C4P C5P 1.4143 . ?
C5P C12P 1.3791 . ?
C5P C8P 1.4642 . ?
C6P C14P 1.4173 . ?
C6P C16P 1.4272 . ?
C7P C8P 1.5364 . ?
C9P C10P 1.3979 . ?
C10P C11P 1.3710 . ?
C12P C13P 1.3981 . ?
C13P C14P 1.3732 . ?
C15P C16P 1.3515 . ?
O1Q C8Q 1.2277 . ?
O2Q C7Q 1.2180 . ?
C1Q C2Q 1.4158 . ?
C1Q C3Q 1.4181 . ?
C1Q C4Q 1.4486 . ?
C2Q C9Q 1.3798 . ?
C2Q C7Q 1.4859 . ?
C3Q C11Q 1.4170 . ?
C3Q C15Q 1.4275 . ?
C4Q C6Q 1.4087 . ?
C4Q C5Q 1.4143 . ?
C5Q C12Q 1.3790 . ?
C5Q C8Q 1.4641 . ?
C6Q C14Q 1.4172 . ?
C6Q C16Q 1.4273 . ?
C7Q C8Q 1.5367 . ?
C9Q C10Q 1.3978 . ?
C10Q C11Q 1.3710 . ?
C12Q C13Q 1.3983 . ?
C13Q C14Q 1.3732 . ?
C15Q C16Q 1.3515 . ?
O1O C8O 1.2279 . ?
O2O C7O 1.2179 . ?
C1O C2O 1.4159 . ?
C1O C3O 1.4182 . ?
C1O C4O 1.4485 . ?
C2O C9O 1.3797 . ?
C2O C7O 1.4860 . ?
C3O C11O 1.4169 . ?
C3O C15O 1.4275 . ?
C4O C6O 1.4086 . ?
C4O C5O 1.4144 . ?
C5O C12O 1.3790 . ?
C5O C8O 1.4641 . ?
C6O C14O 1.4173 . ?
C6O C16O 1.4270 . ?
C7O C8O 1.5366 . ?
C9O C10O 1.3978 . ?
C10O C11O 1.3712 . ?
C12O C13O 1.3983 . ?
C13O C14O 1.3731 . ?
C15O C16O 1.3517 . ?
N001 O002 1.15(3) . ?
N001 O003 1.25(3) . ?
N001 O001 1.59(3) . ?
N002 O006 1.27(3) . ?
N002 O004 1.27(3) . ?
N002 O005 1.30(3) . ?
N003 O009 1.15(2) . ?
N003 O008 1.28(2) . ?
N003 O007 1.34(2) . ?
N004 O012 1.22(3) . ?
N004 O011 1.24(3) . ?
N004 O010 1.26(3) . ?
N005 O013 1.15(3) . ?
N005 O014 1.21(3) . ?
N005 O015 1.26(4) . ?
N006 O016 1.12(4) . ?
N006 O018 1.22(4) . ?
N006 O017 1.36(5) . ?
